data_7024451
loop_
_publ_author_name
'Fan, Lin-Lin'
'Guo, Fu-Sheng'
'Yun, Lei'
'Lin, Zhuo-Jia'
'Herchel, Radovan'
'Leng, Ji-Dong'
'Ou, Yong-Cong'
'Tong, Ming-Liang'

_publ_section_title
;
 Chiral transition metal clusters from two enantiomeric schiff base
 ligands. Synthesis, structures, CD spectra and magnetic properties.
;
_journal_issue 7
_journal_name_full 'Dalton transactions (Cambridge, England : 2003)'
_journal_page_first 1771
_journal_page_last 1780
_journal_paper_doi 10.1039/b917091j
_journal_volume 39
_journal_year 2010
_chemical_absolute_configuration R
_chemical_formula_sum 'C67 H76 Cu6 N20 O19'
_chemical_formula_weight 1846.72
_chemical_name_systematic
;
?
;
_space_group_IT_number 19
_symmetry_cell_setting orthorhombic
_symmetry_space_group_name_Hall 'P 2ac 2ab'
_symmetry_space_group_name_H-M 'P 21 21 21'
_atom_sites_solution_hydrogens geom
_atom_sites_solution_primary direct
_atom_sites_solution_secondary difmap
_audit_creation_method SHELXL-97
_cell_angle_alpha 90.00
_cell_angle_beta 90.00
_cell_angle_gamma 90.00
_cell_formula_units_Z 4
_cell_length_a 16.532(12)
_cell_length_b 20.872(15)
_cell_length_c 22.005(16)
_cell_measurement_reflns_used 10950
_cell_measurement_temperature 150(2)
_cell_measurement_theta_max 27.415
_cell_measurement_theta_min 2.160
_cell_volume 7593(10)
_computing_cell_refinement 'SAINT-PLUS, Ver. 6.0, 1997'
_computing_data_collection 'SMART, 1998.'
_computing_data_reduction 'SAINT-PLUS, Ver. 6.0, 1997'
_computing_molecular_graphics 'XP, Ver. 6.10, Bruker AXS Inc., 2000'
_computing_publication_material 'SHELXTL-Bruker AXS Inc., 1998'
_computing_structure_refinement 'SHELXL-97 (Sheldrick, 1997)'
_computing_structure_solution 'SHELXS-97 (Sheldrick, 1990)'
_diffrn_ambient_temperature 150(2)
_diffrn_measured_fraction_theta_full 0.973
_diffrn_measured_fraction_theta_max 0.973
_diffrn_measurement_device_type 'CCD area detector'
_diffrn_measurement_method 'phi and omega scans'
_diffrn_radiation_monochromator graphite
_diffrn_radiation_source 'fine-focus sealed tube'
_diffrn_radiation_type MoK\a
_diffrn_radiation_wavelength 0.71073
_diffrn_reflns_av_R_equivalents 0.1475
_diffrn_reflns_av_sigmaI/netI 0.1826
_diffrn_reflns_limit_h_max 21
_diffrn_reflns_limit_h_min -20
_diffrn_reflns_limit_k_max 26
_diffrn_reflns_limit_k_min -23
_diffrn_reflns_limit_l_max 14
_diffrn_reflns_limit_l_min -28
_diffrn_reflns_number 35350
_diffrn_reflns_theta_full 27.50
_diffrn_reflns_theta_max 27.50
_diffrn_reflns_theta_min 1.54
_exptl_absorpt_coefficient_mu 1.734
_exptl_absorpt_correction_T_max 0.7570
_exptl_absorpt_correction_T_min 0.6332
_exptl_absorpt_correction_type multi-scan
_exptl_absorpt_process_details 'SADABS (Bruker, 2002)'
_exptl_crystal_colour 'dark blue'
_exptl_crystal_density_diffrn 1.616
_exptl_crystal_density_method 'not measured'
_exptl_crystal_description block
_exptl_crystal_F_000 3776
_exptl_crystal_size_max 0.29
_exptl_crystal_size_mid 0.19
_exptl_crystal_size_min 0.17
_refine_diff_density_max 1.942
_refine_diff_density_min -1.013
_refine_diff_density_rms 0.171
_refine_ls_abs_structure_details 'Flack H D (1983), Acta Cryst. A39, 876-881'
_refine_ls_abs_structure_Flack -0.001(19)
_refine_ls_extinction_method none
_refine_ls_goodness_of_fit_ref 0.958
_refine_ls_hydrogen_treatment constr
_refine_ls_matrix_type full
_refine_ls_number_parameters 1025
_refine_ls_number_reflns 16525
_refine_ls_number_restraints 26
_refine_ls_restrained_S_all 0.960
_refine_ls_R_factor_all 0.1139
_refine_ls_R_factor_gt 0.0794
_refine_ls_shift/su_max 0.000
_refine_ls_shift/su_mean 0.000
_refine_ls_structure_factor_coef Fsqd
_refine_ls_weighting_details 'calc w=1/[\s^2^(Fo^2^)+(0.1017P)^2^+0.0000P] where P=(Fo^2^+2Fc^2^)/3'
_refine_ls_weighting_scheme calc
_refine_ls_wR_factor_gt 0.1859
_refine_ls_wR_factor_ref 0.2148
_reflns_number_gt 10225
_reflns_number_total 16525
_reflns_threshold_expression >2sigma(I)
_cod_data_source_file b917091j.txt
_cod_data_source_block 2R
_cod_original_cell_volume 7593(9)
_cod_original_sg_symbol_H-M P2(1)2(1)2(1)
_cod_database_code 7024451

loop_
_symmetry_equiv_pos_as_xyz
'x, y, z'
'-x+1/2, -y, z+1/2'
'-x, y+1/2, -z+1/2'
'x+1/2, -y+1/2, -z'

loop_
_atom_site_label
_atom_site_type_symbol
_atom_site_fract_x
_atom_site_fract_y
_atom_site_fract_z
_atom_site_U_iso_or_equiv
_atom_site_adp_type
_atom_site_occupancy
_atom_site_symmetry_multiplicity
_atom_site_calc_flag
_atom_site_refinement_flags
Cu1 Cu -0.05444(6) 0.59822(5) 0.51860(5) 0.0228(2) Uani 1 1 d .
Cu2 Cu -0.06868(6) 0.45020(5) 0.55662(5) 0.0238(2) Uani 1 1 d .
Cu3 Cu -0.01463(6) 0.47910(5) 0.41890(5) 0.0227(2) Uani 1 1 d .
Cu4 Cu 0.12453(6) 0.47673(5) 0.51670(5) 0.0229(2) Uani 1 1 d .
Cu5 Cu 0.17295(7) 0.45708(5) 0.36592(5) 0.0270(3) Uani 1 1 d .
Cu6 Cu 0.23319(8) 0.57089(6) 0.28821(5) 0.0336(3) Uani 1 1 d .
O1 O -0.0845(4) 0.6674(3) 0.4606(3) 0.0288(15) Uani 1 1 d .
H1O H -0.1058 0.6612 0.4260 0.035 Uiso 1 1 d R
O2 O -0.0149(4) 0.5341(3) 0.5758(3) 0.0252(13) Uani 1 1 d .
O3 O -0.0020(4) 0.4382(3) 0.6516(3) 0.0279(14) Uani 1 1 d .
O4 O 0.0286(3) 0.4228(3) 0.5119(3) 0.0198(12) Uani 1 1 d .
O5 O -0.1677(4) 0.4762(3) 0.5912(3) 0.0313(15) Uani 1 1 d .
O6 O -0.2870(4) 0.5299(3) 0.6473(3) 0.0334(16) Uani 1 1 d .
O7 O -0.0895(3) 0.5276(3) 0.4685(3) 0.0244(14) Uani 1 1 d .
O8 O 0.0586(4) 0.4252(3) 0.3721(3) 0.0239(13) Uani 1 1 d .
O9 O 0.1763(4) 0.3542(3) 0.3301(3) 0.0388(17) Uani 1 1 d .
O10 O 0.1761(4) 0.4317(3) 0.5855(3) 0.0321(15) Uani 1 1 d .
H10O H 0.1542 0.4019 0.6061 0.039 Uiso 1 1 d R
O11 O 0.0786(3) 0.5283(3) 0.4502(3) 0.0227(13) Uani 1 1 d .
O12 O 0.0021(4) 0.5750(3) 0.3582(3) 0.0251(13) Uani 1 1 d .
O13 O -0.1709(4) 0.6058(3) 0.5696(3) 0.0372(17) Uani 1 1 d D
H13O H -0.1795 0.5700 0.5869 0.045 Uiso 1 1 d R
N1 N 0.0123(4) 0.6653(3) 0.5533(3) 0.0216(15) Uani 1 1 d .
N2 N -0.1072(4) 0.3648(3) 0.5373(3) 0.0249(17) Uani 1 1 d .
N3 N -0.1111(4) 0.4371(3) 0.3903(3) 0.0239(16) Uani 1 1 d .
N4 N 0.2016(4) 0.5431(3) 0.5368(3) 0.0216(16) Uani 1 1 d .
N5 N 0.2044(5) 0.4256(4) 0.4462(4) 0.0304(18) Uani 1 1 d .
N6 N 0.2224(5) 0.3697(4) 0.4557(3) 0.0284(18) Uani 1 1 d .
N7 N 0.2380(6) 0.3182(4) 0.4655(4) 0.041(2) Uani 1 1 d .
N8 N 0.2688(5) 0.5092(4) 0.3522(4) 0.0330(19) Uani 1 1 d .
N9 N 0.3243(7) 0.5181(5) 0.3858(5) 0.053(3) Uani 1 1 d .
N10 N 0.3811(9) 0.5251(7) 0.4140(7) 0.096(4) Uani 1 1 d U
N11 N 0.1484(5) 0.5028(4) 0.2882(4) 0.034(2) Uani 1 1 d .
N12 N 0.0866(6) 0.4935(4) 0.2609(4) 0.036(2) Uani 1 1 d .
N13 N 0.0266(6) 0.4829(4) 0.2353(4) 0.048(2) Uani 1 1 d .
N14 N 0.1937(7) 0.6301(4) 0.2240(4) 0.043(2) Uani 1 1 d .
N15 N 0.1309(6) 0.6197(4) 0.1997(4) 0.040(2) Uani 1 1 d .
N16 N 0.0707(7) 0.6145(6) 0.1756(6) 0.068(3) Uani 1 1 d .
N17 N 0.3266(6) 0.6260(5) 0.3003(4) 0.046(2) Uani 1 1 d .
N18 N 0.3219(7) 0.6795(5) 0.2916(5) 0.055(3) Uani 1 1 d .
N19 N 0.3211(10) 0.7328(7) 0.2865(7) 0.105(5) Uani 1 1 d .
C1 C 0.0578(5) 0.6059(4) 0.6411(4) 0.0226(18) Uani 1 1 d .
C2 C 0.0227(6) 0.5458(5) 0.6269(4) 0.029(2) Uani 1 1 d .
C3 C 0.0343(5) 0.4950(4) 0.6689(4) 0.025(2) Uani 1 1 d .
C4 C 0.0775(6) 0.5018(4) 0.7213(4) 0.029(2) Uani 1 1 d .
H4 H 0.0845 0.4668 0.7483 0.035 Uiso 1 1 calc R
C5 C 0.1116(5) 0.5622(4) 0.7342(4) 0.030(2) Uani 1 1 d .
H5 H 0.1413 0.5678 0.7708 0.036 Uiso 1 1 calc R
C6 C 0.1030(6) 0.6129(5) 0.6954(4) 0.032(2) Uani 1 1 d .
H6 H 0.1273 0.6530 0.7049 0.038 Uiso 1 1 calc R
C7 C 0.0544(5) 0.6611(4) 0.6032(4) 0.0237(19) Uani 1 1 d .
H7 H 0.0849 0.6975 0.6152 0.028 Uiso 1 1 calc R
C8 C -0.0020(7) 0.3848(5) 0.6933(5) 0.046(3) Uani 1 1 d .
H8A H 0.0539 0.3713 0.7010 0.069 Uiso 1 1 calc R
H8B H -0.0325 0.3492 0.6757 0.069 Uiso 1 1 calc R
H8C H -0.0273 0.3979 0.7317 0.069 Uiso 1 1 calc R
C9 C 0.0174(6) 0.7242(4) 0.5154(4) 0.028(2) Uani 1 1 d .
H9 H 0.0580 0.7159 0.4827 0.034 Uiso 1 1 calc R
C10 C -0.0645(6) 0.7292(4) 0.4855(4) 0.032(2) Uani 1 1 d .
H10A H -0.1057 0.7422 0.5157 0.039 Uiso 1 1 calc R
H10B H -0.0630 0.7617 0.4527 0.039 Uiso 1 1 calc R
C11 C 0.0411(6) 0.7849(4) 0.5462(5) 0.032(2) Uani 1 1 d .
C12 C 0.1071(6) 0.8196(5) 0.5276(5) 0.041(3) Uani 1 1 d .
H12 H 0.1395 0.8035 0.4954 0.049 Uiso 1 1 calc R
C13 C 0.1275(7) 0.8763(5) 0.5538(7) 0.058(4) Uani 1 1 d .
H13 H 0.1741 0.8987 0.5402 0.069 Uiso 1 1 calc R
C14 C 0.0812(8) 0.9014(5) 0.5997(5) 0.048(3) Uani 1 1 d .
H14 H 0.0953 0.9415 0.6171 0.058 Uiso 1 1 calc R
C15 C 0.0131(8) 0.8681(5) 0.6210(6) 0.051(3) Uani 1 1 d .
H15 H -0.0189 0.8844 0.6534 0.061 Uiso 1 1 calc R
C16 C -0.0056(7) 0.8104(5) 0.5929(5) 0.040(3) Uani 1 1 d .
H16 H -0.0521 0.7875 0.6060 0.048 Uiso 1 1 calc R
C17 C -0.2419(5) 0.3780(4) 0.5778(4) 0.027(2) Uani 1 1 d .
C18 C -0.2337(5) 0.4405(4) 0.5983(4) 0.028(2) Uani 1 1 d .
C19 C -0.2993(6) 0.4688(4) 0.6288(4) 0.029(2) Uani 1 1 d .
C20 C -0.3697(6) 0.4353(5) 0.6366(5) 0.038(2) Uani 1 1 d .
H20 H -0.4143 0.4559 0.6556 0.045 Uiso 1 1 calc R
C21 C -0.3777(6) 0.3723(5) 0.6177(6) 0.043(3) Uani 1 1 d .
H21 H -0.4258 0.3490 0.6259 0.051 Uiso 1 1 calc R
C22 C -0.3140(6) 0.3441(5) 0.5864(5) 0.039(3) Uani 1 1 d .
H22 H -0.3194 0.3018 0.5709 0.047 Uiso 1 1 calc R
C23 C -0.1777(5) 0.3440(4) 0.5475(4) 0.0198(17) Uani 1 1 d .
H23 H -0.1895 0.3018 0.5340 0.024 Uiso 1 1 calc R
C24 C -0.3495(7) 0.5584(5) 0.6810(6) 0.048(3) Uani 1 1 d .
H24A H -0.3295 0.5977 0.7002 0.072 Uiso 1 1 calc R
H24B H -0.3680 0.5285 0.7124 0.072 Uiso 1 1 calc R
H24C H -0.3947 0.5688 0.6539 0.072 Uiso 1 1 calc R
C25 C -0.0489(5) 0.3262(4) 0.5022(4) 0.0242(19) Uani 1 1 d .
H25 H -0.0598 0.3339 0.4581 0.029 Uiso 1 1 calc R
C26 C 0.0351(5) 0.3561(4) 0.5171(5) 0.029(2) Uani 1 1 d .
H26A H 0.0515 0.3444 0.5590 0.035 Uiso 1 1 calc R
H26B H 0.0764 0.3397 0.4885 0.035 Uiso 1 1 calc R
C27 C -0.0524(6) 0.2549(4) 0.5128(5) 0.030(2) Uani 1 1 d .
C28 C -0.0510(6) 0.2125(4) 0.4656(5) 0.037(2) Uani 1 1 d .
H28 H -0.0466 0.2286 0.4254 0.044 Uiso 1 1 calc R
C29 C -0.0556(7) 0.1473(5) 0.4740(6) 0.052(3) Uani 1 1 d .
H29 H -0.0553 0.1192 0.4400 0.063 Uiso 1 1 calc R
C30 C -0.0606(7) 0.1231(5) 0.5329(6) 0.052(3) Uani 1 1 d .
H30 H -0.0637 0.0782 0.5395 0.063 Uiso 1 1 calc R
C31 C -0.0612(6) 0.1652(4) 0.5820(5) 0.039(2) Uani 1 1 d .
H31 H -0.0656 0.1495 0.6223 0.047 Uiso 1 1 calc R
C32 C -0.0551(6) 0.2306(5) 0.5710(5) 0.038(2) Uani 1 1 d .
H32 H -0.0529 0.2593 0.6045 0.045 Uiso 1 1 calc R
C33 C -0.0424(6) 0.3532(4) 0.3323(4) 0.026(2) Uani 1 1 d .
C34 C 0.0381(6) 0.3705(4) 0.3423(4) 0.029(2) Uani 1 1 d .
C35 C 0.0988(6) 0.3310(4) 0.3204(5) 0.029(2) Uani 1 1 d .
C36 C 0.0838(7) 0.2746(5) 0.2938(4) 0.042(3) Uani 1 1 d .
H36 H 0.1274 0.2479 0.2814 0.050 Uiso 1 1 calc R
C37 C 0.0026(8) 0.2544(5) 0.2840(5) 0.047(3) Uani 1 1 d .
H37 H -0.0089 0.2146 0.2649 0.057 Uiso 1 1 calc R
C38 C -0.0595(7) 0.2946(5) 0.3030(5) 0.042(3) Uani 1 1 d .
H38 H -0.1141 0.2824 0.2961 0.050 Uiso 1 1 calc R
C39 C -0.1126(6) 0.3873(4) 0.3545(4) 0.032(2) Uani 1 1 d .
H39 H -0.1642 0.3721 0.3420 0.039 Uiso 1 1 calc R
C40 C 0.2444(7) 0.3163(5) 0.3117(5) 0.043(3) Uani 1 1 d .
H40A H 0.2383 0.2725 0.3273 0.064 Uiso 1 1 calc R
H40B H 0.2942 0.3351 0.3281 0.064 Uiso 1 1 calc R
H40C H 0.2475 0.3152 0.2673 0.064 Uiso 1 1 calc R
C41 C -0.1869(5) 0.4614(4) 0.4170(4) 0.0229(18) Uani 1 1 d .
H41 H -0.1989 0.4346 0.4536 0.027 Uiso 1 1 calc R
C42 C -0.1665(5) 0.5292(4) 0.4397(4) 0.026(2) Uani 1 1 d .
H42A H -0.1654 0.5595 0.4051 0.032 Uiso 1 1 calc R
H42B H -0.2082 0.5438 0.4689 0.032 Uiso 1 1 calc R
C43 C -0.2573(5) 0.4566(4) 0.3758(4) 0.0253(19) Uani 1 1 d .
C44 C -0.3241(7) 0.4218(6) 0.3935(6) 0.051(3) Uani 1 1 d .
H44 H -0.3254 0.4027 0.4327 0.062 Uiso 1 1 calc R
C45 C -0.3887(8) 0.4144(7) 0.3552(6) 0.066(4) Uani 1 1 d .
H45 H -0.4341 0.3900 0.3679 0.079 Uiso 1 1 calc R
C46 C -0.3883(7) 0.4422(5) 0.2982(7) 0.055(3) Uani 1 1 d .
H46 H -0.4329 0.4361 0.2716 0.066 Uiso 1 1 calc R
C47 C -0.3251(6) 0.4777(6) 0.2805(5) 0.048(3) Uani 1 1 d .
H47 H -0.3249 0.4978 0.2417 0.058 Uiso 1 1 calc R
C48 C -0.2602(7) 0.4847(5) 0.3194(5) 0.042(3) Uani 1 1 d .
H48 H -0.2156 0.5101 0.3067 0.050 Uiso 1 1 calc R
C49 C 0.1717(6) 0.6160(4) 0.4550(4) 0.0243(19) Uani 1 1 d .
C50 C 0.1043(5) 0.5834(4) 0.4295(4) 0.0206(18) Uani 1 1 d .
C51 C 0.0677(5) 0.6107(4) 0.3798(4) 0.0244(19) Uani 1 1 d .
C52 C 0.0919(6) 0.6693(4) 0.3551(4) 0.028(2) Uani 1 1 d .
H52 H 0.0626 0.6882 0.3226 0.033 Uiso 1 1 calc R
C53 C 0.1580(6) 0.6984(4) 0.3786(4) 0.030(2) Uani 1 1 d .
H53 H 0.1782 0.7361 0.3598 0.036 Uiso 1 1 calc R
C54 C 0.1964(6) 0.6746(4) 0.4289(4) 0.027(2) Uani 1 1 d .
H54 H 0.2400 0.6978 0.4464 0.032 Uiso 1 1 calc R
C55 C 0.2146(5) 0.5957(4) 0.5076(4) 0.0250(19) Uani 1 1 d .
H55 H 0.2562 0.6231 0.5224 0.030 Uiso 1 1 calc R
C56 C -0.0465(6) 0.6033(4) 0.3113(4) 0.030(2) Uani 1 1 d .
H56A H -0.0618 0.6468 0.3232 0.044 Uiso 1 1 calc R
H56B H -0.0954 0.5775 0.3052 0.044 Uiso 1 1 calc R
H56C H -0.0155 0.6048 0.2733 0.044 Uiso 1 1 calc R
C57 C 0.2458(5) 0.5299(4) 0.5943(4) 0.026(2) Uani 1 1 d .
H57 H 0.2115 0.5438 0.6294 0.031 Uiso 1 1 calc R
C58 C 0.2550(6) 0.4566(4) 0.5963(5) 0.035(2) Uani 1 1 d .
H58A H 0.2931 0.4419 0.5646 0.041 Uiso 1 1 calc R
H58B H 0.2753 0.4427 0.6365 0.041 Uiso 1 1 calc R
C59 C 0.3281(6) 0.5636(4) 0.5984(5) 0.033(2) Uani 1 1 d .
C60 C 0.3383(7) 0.6114(5) 0.6426(4) 0.039(3) Uani 1 1 d .
H60 H 0.2960 0.6207 0.6704 0.047 Uiso 1 1 calc R
C61 C 0.4094(9) 0.6445(6) 0.6453(6) 0.060(4) Uani 1 1 d .
H61 H 0.4153 0.6781 0.6741 0.072 Uiso 1 1 calc R
C62 C 0.4724(8) 0.6300(6) 0.6072(7) 0.064(4) Uani 1 1 d .
H62 H 0.5219 0.6530 0.6095 0.077 Uiso 1 1 calc R
C63 C 0.4631(6) 0.5839(6) 0.5677(7) 0.056(4) Uani 1 1 d .
H63 H 0.5074 0.5726 0.5423 0.068 Uiso 1 1 calc R
C64 C 0.3912(6) 0.5512(5) 0.5616(6) 0.047(3) Uani 1 1 d .
H64 H 0.3861 0.5193 0.5310 0.056 Uiso 1 1 calc R
C65 C -0.1911(11) 0.6540(6) 0.6117(7) 0.095(5) Uani 1 1 d DU
H65A H -0.2500 0.6577 0.6145 0.142 Uiso 1 1 calc R
H65B H -0.1682 0.6950 0.5982 0.142 Uiso 1 1 calc R
H65C H -0.1689 0.6429 0.6517 0.142 Uiso 1 1 calc R
N20 N 0.2395(5) 0.2377(4) 0.1075(4) 0.037(2) Uani 1 1 d .
O14 O 0.2842(5) 0.2592(4) 0.1460(4) 0.057(2) Uani 1 1 d .
O15 O 0.2344(4) 0.2613(3) 0.0564(3) 0.0384(17) Uani 1 1 d .
O16 O 0.1982(4) 0.1874(3) 0.1190(3) 0.0384(17) Uani 1 1 d .
O17 O 0.4260(7) 0.2715(5) 0.2883(6) 0.100(4) Uani 1 1 d D
H17O H 0.3956 0.2438 0.2716 0.120 Uiso 1 1 d R
C66 C 0.5046(8) 0.2707(8) 0.2584(9) 0.089(5) Uani 1 1 d D
H66A H 0.5125 0.3110 0.2363 0.107 Uiso 1 1 calc R
H66B H 0.5069 0.2347 0.2298 0.107 Uiso 1 1 calc R
H66C H 0.5473 0.2658 0.2889 0.107 Uiso 1 1 calc R
O18 O 0.1857(6) 0.3226(4) 0.6392(4) 0.056(2) Uani 1 1 d .
H18O H 0.2228 0.3340 0.6636 0.068 Uiso 1 1 d R
C67 C 0.2021(10) 0.2604(6) 0.6179(7) 0.074(5) Uani 1 1 d .
H67A H 0.2026 0.2305 0.6523 0.112 Uiso 1 1 calc R
H67B H 0.2549 0.2598 0.5978 0.112 Uiso 1 1 calc R
H67C H 0.1601 0.2475 0.5890 0.112 Uiso 1 1 calc R
O1W O 0.3212(11) 0.1851(8) 0.2401(8) 0.064(5) Uani 0.50 1 d PU
O1W' O 0.2831(12) 0.1434(8) 0.2546(8) 0.064(5) Uani 0.50 1 d PU

loop_
_atom_site_aniso_label
_atom_site_aniso_U_11
_atom_site_aniso_U_22
_atom_site_aniso_U_33
_atom_site_aniso_U_23
_atom_site_aniso_U_13
_atom_site_aniso_U_12
Cu1 0.0258(6) 0.0217(5) 0.0208(5) -0.0003(4) -0.0031(5) 0.0004(4)
Cu2 0.0251(6) 0.0220(5) 0.0244(6) 0.0007(4) 0.0012(5) -0.0003(4)
Cu3 0.0234(5) 0.0220(5) 0.0228(6) -0.0029(4) -0.0017(5) 0.0002(4)
Cu4 0.0241(5) 0.0232(5) 0.0215(5) 0.0021(5) -0.0020(5) 0.0000(4)
Cu5 0.0269(6) 0.0305(6) 0.0235(6) -0.0009(5) -0.0002(5) 0.0018(5)
Cu6 0.0420(7) 0.0368(6) 0.0221(6) -0.0007(5) 0.0029(6) -0.0007(6)
O1 0.046(4) 0.024(3) 0.016(3) -0.006(2) -0.008(3) -0.001(3)
O2 0.031(3) 0.022(3) 0.023(3) -0.001(3) 0.004(3) -0.004(3)
O3 0.036(4) 0.026(3) 0.022(3) 0.006(3) -0.005(3) -0.007(3)
O4 0.019(3) 0.017(3) 0.024(3) -0.003(2) 0.008(3) 0.000(2)
O5 0.030(3) 0.026(3) 0.037(4) -0.005(3) 0.002(3) 0.000(3)
O6 0.032(3) 0.034(4) 0.034(4) -0.001(3) 0.014(3) 0.003(3)
O7 0.019(3) 0.022(3) 0.032(4) -0.004(3) -0.006(3) 0.008(2)
O8 0.022(3) 0.017(3) 0.033(3) -0.004(3) 0.000(3) 0.000(2)
O9 0.038(4) 0.039(4) 0.040(4) -0.006(3) 0.001(4) 0.010(3)
O10 0.032(4) 0.030(3) 0.034(4) 0.015(3) -0.009(3) -0.002(3)
O11 0.027(3) 0.022(3) 0.020(3) 0.005(3) -0.002(3) -0.007(3)
O12 0.026(3) 0.029(3) 0.020(3) 0.006(3) -0.011(3) 0.001(3)
O13 0.038(4) 0.029(3) 0.045(4) -0.001(3) 0.016(3) -0.001(3)
N1 0.030(4) 0.017(3) 0.018(4) 0.006(3) -0.003(3) 0.002(3)
N2 0.021(4) 0.030(4) 0.024(4) 0.000(3) 0.002(3) -0.001(3)
N3 0.022(4) 0.034(4) 0.015(4) 0.000(3) -0.003(3) 0.003(3)
N4 0.018(3) 0.024(4) 0.023(4) 0.006(3) -0.005(3) 0.003(3)
N5 0.032(4) 0.030(4) 0.029(4) -0.001(4) -0.002(4) 0.007(3)
N6 0.028(4) 0.035(5) 0.022(4) 0.001(3) 0.012(3) -0.004(4)
N7 0.052(6) 0.028(5) 0.044(6) 0.015(4) 0.007(5) 0.012(4)
N8 0.022(4) 0.054(5) 0.022(4) 0.008(4) -0.008(4) -0.001(4)
N9 0.066(7) 0.053(6) 0.039(5) 0.027(5) -0.003(6) -0.013(5)
N10 0.093(7) 0.108(8) 0.088(7) 0.047(7) -0.044(7) -0.023(7)
N11 0.030(4) 0.045(5) 0.027(4) 0.007(4) -0.008(4) -0.002(4)
N12 0.058(6) 0.030(4) 0.019(4) -0.003(3) -0.002(4) 0.000(4)
N13 0.059(6) 0.046(5) 0.038(5) -0.006(4) -0.012(5) 0.003(5)
N14 0.065(7) 0.043(5) 0.022(5) 0.002(4) 0.005(5) 0.004(5)
N15 0.047(6) 0.037(5) 0.037(5) 0.012(4) 0.016(5) 0.016(4)
N16 0.038(6) 0.094(8) 0.072(8) 0.047(7) 0.000(6) 0.015(6)
N17 0.050(6) 0.045(6) 0.045(6) -0.008(5) 0.005(5) -0.011(5)
N18 0.072(7) 0.032(5) 0.061(7) -0.003(5) 0.012(6) -0.023(5)
N19 0.120(13) 0.089(10) 0.104(12) -0.019(10) 0.038(11) -0.026(10)
C1 0.021(4) 0.028(4) 0.019(4) 0.001(4) -0.002(4) -0.003(4)
C2 0.029(5) 0.037(5) 0.022(5) 0.006(4) -0.001(4) -0.004(4)
C3 0.017(4) 0.025(5) 0.034(5) 0.005(4) 0.003(4) 0.001(3)
C4 0.032(5) 0.034(5) 0.020(5) 0.007(4) 0.010(4) -0.003(4)
C5 0.025(5) 0.042(6) 0.025(5) 0.000(4) -0.003(4) 0.000(4)
C6 0.031(5) 0.036(5) 0.027(5) -0.002(4) 0.002(4) -0.017(4)
C7 0.028(5) 0.025(4) 0.018(4) 0.002(3) -0.003(4) 0.006(4)
C8 0.055(7) 0.038(6) 0.045(7) 0.004(5) 0.006(6) -0.006(5)
C9 0.034(5) 0.024(4) 0.026(5) 0.005(4) -0.005(5) -0.001(4)
C10 0.046(6) 0.026(5) 0.025(5) 0.003(4) -0.005(5) 0.000(4)
C11 0.035(5) 0.025(5) 0.035(6) 0.008(4) -0.009(5) -0.003(4)
C12 0.038(6) 0.043(6) 0.040(6) 0.013(5) -0.006(5) -0.007(5)
C13 0.042(7) 0.037(6) 0.095(11) 0.014(7) -0.009(7) -0.023(5)
C14 0.066(8) 0.032(6) 0.047(7) -0.015(5) -0.027(6) -0.004(6)
C15 0.064(8) 0.040(6) 0.047(7) -0.014(5) -0.012(6) 0.009(6)
C16 0.050(7) 0.034(5) 0.036(6) -0.011(5) -0.007(5) -0.010(5)
C17 0.021(4) 0.029(5) 0.030(5) 0.006(4) -0.002(4) -0.002(4)
C18 0.022(5) 0.039(5) 0.023(5) 0.012(4) 0.001(4) -0.004(4)
C19 0.035(5) 0.024(5) 0.028(5) 0.009(4) -0.003(4) -0.003(4)
C20 0.033(5) 0.043(6) 0.037(6) 0.009(5) 0.009(5) 0.007(5)
C21 0.034(6) 0.037(6) 0.058(7) 0.006(5) -0.006(6) -0.010(5)
C22 0.029(5) 0.033(5) 0.054(7) 0.005(5) 0.009(5) 0.000(4)
C23 0.017(4) 0.021(4) 0.021(4) -0.003(3) 0.001(4) -0.001(3)
C24 0.046(7) 0.034(6) 0.063(8) -0.009(6) 0.012(6) 0.006(5)
C25 0.025(5) 0.029(5) 0.018(4) -0.003(4) 0.001(4) 0.000(4)
C26 0.029(5) 0.028(5) 0.030(5) -0.002(4) 0.003(4) 0.000(4)
C27 0.029(5) 0.025(5) 0.035(6) -0.001(4) -0.006(5) -0.011(4)
C28 0.031(6) 0.032(5) 0.046(7) 0.002(5) 0.011(5) -0.007(4)
C29 0.047(7) 0.045(7) 0.065(8) -0.012(6) 0.006(7) -0.011(6)
C30 0.058(8) 0.026(5) 0.073(9) -0.010(5) 0.015(7) -0.004(5)
C31 0.043(6) 0.031(5) 0.043(6) 0.011(5) 0.001(5) -0.009(5)
C32 0.036(6) 0.031(5) 0.047(7) -0.002(5) 0.003(5) 0.005(4)
C33 0.035(5) 0.023(4) 0.018(4) -0.005(4) -0.005(4) 0.000(4)
C34 0.037(6) 0.035(5) 0.015(4) -0.003(4) -0.005(4) 0.006(4)
C35 0.023(5) 0.032(5) 0.031(5) 0.001(4) 0.007(4) 0.002(4)
C36 0.053(7) 0.049(6) 0.024(5) -0.017(5) 0.000(5) 0.024(5)
C37 0.068(8) 0.035(6) 0.038(6) -0.017(5) -0.004(6) 0.007(5)
C38 0.046(6) 0.043(6) 0.037(6) -0.013(5) -0.015(5) 0.004(5)
C39 0.035(5) 0.037(5) 0.025(5) 0.005(4) -0.017(4) -0.008(4)
C40 0.046(6) 0.048(6) 0.034(6) 0.006(5) 0.010(5) 0.023(5)
C41 0.017(4) 0.031(5) 0.021(4) -0.002(4) 0.000(4) -0.003(4)
C42 0.024(4) 0.025(5) 0.030(5) -0.006(4) -0.003(4) 0.001(4)
C43 0.016(4) 0.029(5) 0.031(5) -0.006(4) -0.003(4) 0.001(4)
C44 0.036(6) 0.065(8) 0.052(7) 0.007(6) -0.006(6) -0.011(6)
C45 0.055(8) 0.079(9) 0.063(9) 0.015(8) -0.022(7) -0.031(7)
C46 0.029(6) 0.054(7) 0.082(10) 0.001(7) -0.018(6) 0.003(5)
C47 0.026(5) 0.079(8) 0.039(6) -0.007(6) -0.017(5) 0.009(6)
C48 0.038(6) 0.051(7) 0.037(6) 0.011(5) -0.011(5) -0.005(5)
C49 0.031(5) 0.025(4) 0.018(4) 0.001(4) 0.002(4) 0.004(4)
C50 0.021(4) 0.017(4) 0.024(5) -0.005(3) 0.003(4) -0.004(3)
C51 0.018(4) 0.037(5) 0.018(4) -0.008(4) 0.000(4) 0.003(4)
C52 0.034(5) 0.037(5) 0.012(4) 0.002(4) 0.001(4) 0.003(4)
C53 0.045(6) 0.022(4) 0.023(5) 0.008(4) -0.001(4) -0.006(4)
C54 0.028(5) 0.029(5) 0.023(5) 0.001(4) 0.002(4) -0.010(4)
C55 0.017(4) 0.031(5) 0.027(5) 0.001(4) -0.001(4) 0.005(4)
C56 0.028(5) 0.037(5) 0.024(5) -0.005(4) -0.011(4) 0.005(4)
C57 0.026(5) 0.031(5) 0.022(4) -0.002(4) -0.008(4) 0.006(4)
C58 0.034(5) 0.035(5) 0.035(6) 0.008(4) -0.007(5) 0.003(4)
C59 0.029(5) 0.033(5) 0.038(6) -0.004(4) -0.011(5) -0.005(4)
C60 0.051(7) 0.047(6) 0.018(5) 0.001(4) -0.013(5) -0.011(5)
C61 0.074(9) 0.040(6) 0.065(9) 0.019(6) -0.047(8) -0.028(6)
C62 0.049(8) 0.053(8) 0.091(11) 0.043(8) -0.050(8) -0.029(6)
C63 0.016(5) 0.060(8) 0.093(11) 0.002(8) 0.011(6) -0.008(5)
C64 0.033(6) 0.041(6) 0.067(8) 0.000(6) 0.008(6) 0.003(5)
C65 0.112(9) 0.072(8) 0.100(9) 0.000(7) 0.038(8) -0.003(7)
N20 0.038(5) 0.038(5) 0.034(5) -0.001(4) 0.003(4) -0.006(4)
O14 0.051(5) 0.066(5) 0.053(5) -0.005(4) -0.008(4) -0.029(4)
O15 0.041(4) 0.038(4) 0.036(4) 0.011(3) 0.004(4) -0.009(3)
O16 0.044(4) 0.035(4) 0.037(4) 0.008(3) -0.015(3) -0.017(3)
O17 0.092(9) 0.100(8) 0.109(10) 0.000(8) 0.009(8) 0.000(7)
C66 0.067(10) 0.091(11) 0.110(14) 0.011(11) 0.018(10) 0.004(9)
O18 0.079(6) 0.043(4) 0.047(5) 0.019(4) -0.011(5) -0.003(4)
C67 0.096(12) 0.052(8) 0.075(10) -0.002(8) -0.032(9) 0.001(8)
O1W 0.070(8) 0.064(8) 0.057(8) 0.011(7) -0.035(7) -0.029(7)
O1W' 0.090(9) 0.049(7) 0.051(8) 0.013(7) 0.017(7) -0.002(7)

loop_
_atom_type_symbol
_atom_type_description
_atom_type_scat_dispersion_real
_atom_type_scat_dispersion_imag
_atom_type_scat_source
C C 0.0033 0.0016 'International Tables Vol C Tables 4.2.6.8 and 6.1.1.4'
H H 0.0000 0.0000 'International Tables Vol C Tables 4.2.6.8 and 6.1.1.4'
N N 0.0061 0.0033 'International Tables Vol C Tables 4.2.6.8 and 6.1.1.4'
O O 0.0106 0.0060 'International Tables Vol C Tables 4.2.6.8 and 6.1.1.4'
Cu Cu 0.3201 1.2651 'International Tables Vol C Tables 4.2.6.8 and 6.1.1.4'

loop_
_geom_angle_atom_site_label_1
_geom_angle_atom_site_label_2
_geom_angle_atom_site_label_3
_geom_angle
O7 Cu1 N1 161.3(3)
O7 Cu1 O2 86.9(3)
N1 Cu1 O2 92.9(3)
O7 Cu1 O1 96.5(2)
N1 Cu1 O1 82.6(3)
O2 Cu1 O1 174.6(3)
O7 Cu1 O13 94.7(3)
N1 Cu1 O13 104.0(3)
O2 Cu1 O13 90.7(3)
O1 Cu1 O13 93.2(3)
O7 Cu1 Cu2 52.54(18)
N1 Cu1 Cu2 129.3(2)
O2 Cu1 Cu2 36.47(17)
O1 Cu1 Cu2 147.93(18)
O13 Cu1 Cu2 82.75(17)
O7 Cu1 Cu3 29.06(17)
N1 Cu1 Cu3 132.5(2)
O2 Cu1 Cu3 81.32(18)
O1 Cu1 Cu3 99.59(18)
O13 Cu1 Cu3 123.07(17)
Cu2 Cu1 Cu3 58.36(5)
O7 Cu1 Cu4 74.03(17)
N1 Cu1 Cu4 92.4(2)
O2 Cu1 Cu4 46.05(18)
O1 Cu1 Cu4 130.93(19)
O13 Cu1 Cu4 134.88(18)
Cu2 Cu1 Cu4 55.39(4)
Cu3 Cu1 Cu4 50.70(4)
O5 Cu2 N2 93.9(3)
O5 Cu2 O4 173.7(3)
N2 Cu2 O4 83.7(3)
O5 Cu2 O2 92.8(3)
N2 Cu2 O2 172.9(3)
O4 Cu2 O2 89.8(2)
O5 Cu2 O3 94.5(3)
N2 Cu2 O3 104.4(3)
O4 Cu2 O3 91.7(2)
O2 Cu2 O3 72.6(2)
O5 Cu2 O7 90.4(2)
N2 Cu2 O7 111.8(3)
O4 Cu2 O7 85.1(2)
O2 Cu2 O7 70.6(2)
O3 Cu2 O7 143.0(2)
O5 Cu2 Cu1 83.79(19)
N2 Cu2 Cu1 148.4(2)
O4 Cu2 Cu1 95.15(16)
O2 Cu2 Cu1 35.25(18)
O3 Cu2 Cu1 107.25(15)
O7 Cu2 Cu1 36.97(13)
O5 Cu2 Cu3 124.6(2)
N2 Cu2 Cu3 93.2(2)
O4 Cu2 Cu3 50.01(17)
O2 Cu2 Cu3 84.95(18)
O3 Cu2 Cu3 136.01(16)
O7 Cu2 Cu3 36.99(13)
Cu1 Cu2 Cu3 63.48(3)
O5 Cu2 Cu4 152.13(19)
N2 Cu2 Cu4 113.9(2)
O4 Cu2 Cu4 30.80(16)
O2 Cu2 Cu4 59.36(17)
O3 Cu2 Cu4 78.82(16)
O7 Cu2 Cu4 79.91(13)
Cu1 Cu2 Cu4 72.74(3)
Cu3 Cu2 Cu4 57.21(3)
N3 Cu3 O7 83.8(3)
N3 Cu3 O8 94.5(3)
O7 Cu3 O8 176.1(3)
N3 Cu3 O11 175.3(3)
O7 Cu3 O11 91.8(2)
O8 Cu3 O11 90.0(2)
N3 Cu3 O12 106.9(3)
O7 Cu3 O12 87.2(2)
O8 Cu3 O12 96.6(2)
O11 Cu3 O12 71.0(2)
N3 Cu3 O4 107.1(2)
O7 Cu3 O4 88.1(2)
O8 Cu3 O4 89.0(2)
O11 Cu3 O4 74.5(2)
O12 Cu3 O4 144.95(19)
N3 Cu3 Cu4 145.2(2)
O7 Cu3 Cu4 95.18(18)
O8 Cu3 Cu4 84.16(19)
O11 Cu3 Cu4 36.91(16)
O12 Cu3 Cu4 107.85(14)
O4 Cu3 Cu4 38.18(13)
N3 Cu3 Cu2 89.6(2)
O7 Cu3 Cu2 52.38(18)
O8 Cu3 Cu2 124.23(18)
O11 Cu3 Cu2 89.20(17)
O12 Cu3 Cu2 134.94(15)
O4 Cu3 Cu2 37.76(13)
Cu4 Cu3 Cu2 63.66(6)
N3 Cu3 Cu5 126.3(2)
O7 Cu3 Cu5 149.46(18)
O8 Cu3 Cu5 32.86(17)
O11 Cu3 Cu5 57.94(18)
O12 Cu3 Cu5 79.37(15)
O4 Cu3 Cu5 87.41(13)
Cu4 Cu3 Cu5 63.83(6)
Cu2 Cu3 Cu5 124.07(4)
N3 Cu3 Cu1 112.7(2)
O7 Cu3 Cu1 28.98(17)
O8 Cu3 Cu1 152.78(17)
O11 Cu3 Cu1 62.87(18)
O12 Cu3 Cu1 76.85(16)
O4 Cu3 Cu1 82.46(14)
Cu4 Cu3 Cu1 73.17(5)
Cu2 Cu3 Cu1 58.16(5)
Cu5 Cu3 Cu1 120.52(4)
N4 Cu4 O4 164.4(3)
N4 Cu4 O11 91.9(3)
O4 Cu4 O11 87.8(2)
N4 Cu4 O10 83.2(3)
O4 Cu4 O10 96.8(3)
O11 Cu4 O10 175.0(2)
N4 Cu4 N5 96.2(3)
O4 Cu4 N5 99.3(3)
O11 Cu4 N5 88.5(3)
O10 Cu4 N5 92.8(3)
N4 Cu4 Cu3 128.8(2)
O4 Cu4 Cu3 51.52(18)
O11 Cu4 Cu3 37.05(16)
O10 Cu4 Cu3 147.79(19)
N5 Cu4 Cu3 88.0(2)
N4 Cu4 Cu2 133.2(2)
O4 Cu4 Cu2 31.22(16)
O11 Cu4 Cu2 85.29(17)
O10 Cu4 Cu2 97.5(2)
N5 Cu4 Cu2 130.2(2)
Cu3 Cu4 Cu2 59.13(5)
N4 Cu4 Cu5 98.8(2)
O4 Cu4 Cu5 93.91(17)
O11 Cu4 Cu5 55.75(18)
O10 Cu4 Cu5 125.6(2)
N5 Cu4 Cu5 32.8(2)
Cu3 Cu4 Cu5 60.83(5)
Cu2 Cu4 Cu5 117.02(4)
N4 Cu4 Cu1 91.8(2)
O4 Cu4 Cu1 76.06(17)
O11 Cu4 Cu1 50.20(18)
O10 Cu4 Cu1 129.0(2)
N5 Cu4 Cu1 138.2(2)
Cu3 Cu4 Cu1 56.13(4)
Cu2 Cu4 Cu1 51.86(5)
Cu5 Cu4 Cu1 105.36(4)
N8 Cu5 N5 96.4(3)
N8 Cu5 N11 76.5(3)
N5 Cu5 N11 170.7(3)
N8 Cu5 O8 164.2(3)
N5 Cu5 O8 94.4(3)
N11 Cu5 O8 91.5(3)
N8 Cu5 O9 116.9(3)
N5 Cu5 O9 89.4(3)
N11 Cu5 O9 99.1(3)
O8 Cu5 O9 74.6(2)
N8 Cu5 Cu6 39.0(2)
N5 Cu5 Cu6 132.2(2)
N11 Cu5 Cu6 39.2(2)
O8 Cu5 Cu6 126.53(18)
O9 Cu5 Cu6 121.54(19)
N8 Cu5 Cu3 137.1(3)
N5 Cu5 Cu3 88.7(2)
N11 Cu5 Cu3 92.5(2)
O8 Cu5 Cu3 31.71(16)
O9 Cu5 Cu3 105.74(18)
Cu6 Cu5 Cu3 112.70(5)
N8 Cu5 Cu4 105.8(2)
N5 Cu5 Cu4 39.6(2)
N11 Cu5 Cu4 136.1(3)
O8 Cu5 Cu4 75.81(18)
O9 Cu5 Cu4 116.73(19)
Cu6 Cu5 Cu4 121.14(5)
Cu3 Cu5 Cu4 55.34(3)
N17 Cu6 N14 89.4(4)
N17 Cu6 N11 168.3(4)
N14 Cu6 N11 102.2(4)
N17 Cu6 N8 92.9(4)
N14 Cu6 N8 177.7(4)
N11 Cu6 N8 75.4(3)
N17 Cu6 Cu5 129.4(3)
N14 Cu6 Cu5 139.9(3)
N11 Cu6 Cu5 39.4(2)
N8 Cu6 Cu5 37.8(2)
C10 O1 Cu1 110.4(5)
C10 O1 H1O 125.0
Cu1 O1 H1O 124.6
C2 O2 Cu1 125.9(6)
C2 O2 Cu2 123.7(6)
Cu1 O2 Cu2 108.3(3)
C3 O3 C8 119.1(7)
C3 O3 Cu2 110.7(5)
C8 O3 Cu2 129.9(6)
C26 O4 Cu4 120.6(5)
C26 O4 Cu2 108.0(5)
Cu4 O4 Cu2 118.0(3)
C26 O4 Cu3 124.4(5)
Cu4 O4 Cu3 90.3(2)
Cu2 O4 Cu3 92.2(2)
C18 O5 Cu2 126.7(6)
C19 O6 C24 116.5(7)
C42 O7 Cu1 120.3(5)
C42 O7 Cu3 109.5(5)
Cu1 O7 Cu3 122.0(3)
C42 O7 Cu2 118.4(5)
Cu1 O7 Cu2 90.5(2)
Cu3 O7 Cu2 90.6(2)
C34 O8 Cu3 125.8(6)
C34 O8 Cu5 118.7(5)
Cu3 O8 Cu5 115.4(3)
C35 O9 C40 119.3(8)
C35 O9 Cu5 111.0(5)
C40 O9 Cu5 129.3(6)
C58 O10 Cu4 110.5(5)
C58 O10 H10O 124.5
Cu4 O10 H10O 125.0
C50 O11 Cu4 127.9(5)
C50 O11 Cu3 126.1(5)
Cu4 O11 Cu3 106.0(3)
C51 O12 C56 117.4(7)
C51 O12 Cu3 109.9(5)
C56 O12 Cu3 132.3(5)
C65 O13 Cu1 125.8(8)
C65 O13 H13O 107.1
Cu1 O13 H13O 107.9
C7 N1 C9 119.9(7)
C7 N1 Cu1 125.9(6)
C9 N1 Cu1 114.0(5)
C23 N2 C25 120.6(7)
C23 N2 Cu2 125.3(6)
C25 N2 Cu2 113.7(5)
C39 N3 C41 119.9(8)
C39 N3 Cu3 125.2(7)
C41 N3 Cu3 114.6(5)
C55 N4 C57 120.0(7)
C55 N4 Cu4 127.3(6)
C57 N4 Cu4 112.6(5)
N6 N5 Cu5 122.7(7)
N6 N5 Cu4 117.9(6)
Cu5 N5 Cu4 107.5(3)
N7 N6 N5 178.5(10)
N9 N8 Cu5 128.2(7)
N9 N8 Cu6 124.3(7)
Cu5 N8 Cu6 103.2(4)
N10 N9 N8 174.4(15)
N12 N11 Cu6 135.5(7)
N12 N11 Cu5 121.5(7)
Cu6 N11 Cu5 101.4(4)
N13 N12 N11 178.2(11)
N15 N14 Cu6 119.6(8)
N16 N15 N14 174.9(12)
N18 N17 Cu6 120.4(9)
N19 N18 N17 175.1(17)
C6 C1 C2 119.5(8)
C6 C1 C7 115.6(8)
C2 C1 C7 124.8(8)
O2 C2 C1 123.3(8)
O2 C2 C3 118.9(8)
C1 C2 C3 117.6(8)
C4 C3 O3 123.4(8)
C4 C3 C2 122.8(8)
O3 C3 C2 113.8(8)
C3 C4 C5 118.3(9)
C3 C4 H4 120.8
C5 C4 H4 120.8
C6 C5 C4 121.6(9)
C6 C5 H5 119.2
C4 C5 H5 119.2
C5 C6 C1 120.1(8)
C5 C6 H6 119.9
C1 C6 H6 119.9
N1 C7 C1 124.8(8)
N1 C7 H7 117.6
C1 C7 H7 117.6
O3 C8 H8A 109.5
O3 C8 H8B 109.5
H8A C8 H8B 109.5
O3 C8 H8C 109.5
H8A C8 H8C 109.5
H8B C8 H8C 109.5
N1 C9 C11 117.6(8)
N1 C9 C10 104.6(7)
C11 C9 C10 112.1(8)
N1 C9 H9 107.4
C11 C9 H9 107.4
C10 C9 H9 107.4
O1 C10 C9 108.1(7)
O1 C10 H10A 110.1
C9 C10 H10A 110.1
O1 C10 H10B 110.1
C9 C10 H10B 110.1
H10A C10 H10B 108.4
C12 C11 C16 117.4(9)
C12 C11 C9 121.5(10)
C16 C11 C9 121.0(9)
C13 C12 C11 122.0(12)
C13 C12 H12 119.0
C11 C12 H12 119.0
C12 C13 C14 120.5(11)
C12 C13 H13 119.8
C14 C13 H13 119.8
C13 C14 C15 120.3(10)
C13 C14 H14 119.8
C15 C14 H14 119.8
C16 C15 C14 117.3(11)
C16 C15 H15 121.4
C14 C15 H15 121.4
C15 C16 C11 122.5(11)
C15 C16 H16 118.7
C11 C16 H16 118.7
C18 C17 C22 121.0(9)
C18 C17 C23 122.8(8)
C22 C17 C23 116.2(8)
O5 C18 C17 124.7(8)
O5 C18 C19 116.9(8)
C17 C18 C19 118.4(8)
O6 C19 C20 124.8(9)
O6 C19 C18 115.1(8)
C20 C19 C18 120.1(9)
C19 C20 C21 121.9(10)
C19 C20 H20 119.0
C21 C20 H20 119.0
C20 C21 C22 118.6(10)
C20 C21 H21 120.7
C22 C21 H21 120.7
C21 C22 C17 119.9(9)
C21 C22 H22 120.1
C17 C22 H22 120.1
N2 C23 C17 126.4(8)
N2 C23 H23 116.8
C17 C23 H23 116.8
O6 C24 H24A 109.5
O6 C24 H24B 109.5
H24A C24 H24B 109.5
O6 C24 H24C 109.5
H24A C24 H24C 109.5
H24B C24 H24C 109.5
N2 C25 C27 115.6(7)
N2 C25 C26 104.7(7)
C27 C25 C26 113.4(7)
N2 C25 H25 107.6
C27 C25 H25 107.6
C26 C25 H25 107.6
O4 C26 C25 108.2(7)
O4 C26 H26A 110.1
C25 C26 H26A 110.1
O4 C26 H26B 110.1
C25 C26 H26B 110.1
H26A C26 H26B 108.4
C28 C27 C32 117.9(9)
C28 C27 C25 121.5(9)
C32 C27 C25 120.6(9)
C27 C28 C29 122.7(11)
C27 C28 H28 118.7
C29 C28 H28 118.7
C28 C29 C30 119.1(11)
C28 C29 H29 120.5
C30 C29 H29 120.5
C31 C30 C29 119.5(10)
C31 C30 H30 120.2
C29 C30 H30 120.2
C32 C31 C30 119.1(11)
C32 C31 H31 120.5
C30 C31 H31 120.5
C27 C32 C31 121.6(10)
C27 C32 H32 119.2
C31 C32 H32 119.2
C34 C33 C38 119.2(9)
C34 C33 C39 125.7(8)
C38 C33 C39 114.9(9)
O8 C34 C35 119.2(8)
O8 C34 C33 122.1(8)
C35 C34 C33 118.7(8)
C36 C35 C34 122.9(9)
C36 C35 O9 123.1(9)
C34 C35 O9 114.0(8)
C35 C36 C37 120.0(9)
C35 C36 H36 120.0
C37 C36 H36 120.0
C38 C37 C36 118.2(9)
C38 C37 H37 120.9
C36 C37 H37 120.9
C37 C38 C33 120.9(10)
C37 C38 H38 119.6
C33 C38 H38 119.6
N3 C39 C33 125.5(9)
N3 C39 H39 117.3
C33 C39 H39 117.3
O9 C40 H40A 109.5
O9 C40 H40B 109.5
H40A C40 H40B 109.5
O9 C40 H40C 109.5
H40A C40 H40C 109.5
H40B C40 H40C 109.5
N3 C41 C43 113.7(7)
N3 C41 C42 105.1(7)
C43 C41 C42 115.7(7)
N3 C41 H41 107.3
C43 C41 H41 107.3
C42 C41 H41 107.3
O7 C42 C41 108.6(7)
O7 C42 H42A 110.0
C41 C42 H42A 110.0
O7 C42 H42B 110.0
C41 C42 H42B 110.0
H42A C42 H42B 108.4
C48 C43 C44 116.9(9)
C48 C43 C41 123.5(8)
C44 C43 C41 119.6(9)
C45 C44 C43 120.7(11)
C45 C44 H44 119.6
C43 C44 H44 119.6
C44 C45 C46 120.6(12)
C44 C45 H45 119.7
C46 C45 H45 119.7
C47 C46 C45 120.0(11)
C47 C46 H46 120.0
C45 C46 H46 120.0
C46 C47 C48 118.9(12)
C46 C47 H47 120.5
C48 C47 H47 120.5
C43 C48 C47 122.8(10)
C43 C48 H48 118.6
C47 C48 H48 118.6
C54 C49 C55 116.4(8)
C54 C49 C50 118.7(8)
C55 C49 C50 124.8(8)
O11 C50 C51 120.0(8)
O11 C50 C49 122.6(8)
C51 C50 C49 117.4(8)
C50 C51 C52 123.2(8)
C50 C51 O12 113.0(8)
C52 C51 O12 123.8(8)
C53 C52 C51 118.4(8)
C53 C52 H52 120.8
C51 C52 H52 120.8
C52 C53 C54 121.4(8)
C52 C53 H53 119.3
C54 C53 H53 119.3
C53 C54 C49 120.6(8)
C53 C54 H54 119.7
C49 C54 H54 119.7
N4 C55 C49 125.1(8)
N4 C55 H55 117.4
C49 C55 H55 117.4
O12 C56 H56A 109.5
O12 C56 H56B 109.5
H56A C56 H56B 109.5
O12 C56 H56C 109.5
H56A C56 H56C 109.5
H56B C56 H56C 109.5
N4 C57 C59 113.6(8)
N4 C57 C58 104.9(7)
C59 C57 C58 111.6(7)
N4 C57 H57 108.9
C59 C57 H57 108.9
C58 C57 H57 108.9
O10 C58 C57 105.5(7)
O10 C58 H58A 110.6
C57 C58 H58A 110.6
O10 C58 H58B 110.6
C57 C58 H58B 110.6
H58A C58 H58B 108.8
C64 C59 C60 117.4(10)
C64 C59 C57 124.3(9)
C60 C59 C57 118.3(9)
C61 C60 C59 119.7(12)
C61 C60 H60 120.2
C59 C60 H60 120.2
C60 C61 C62 121.0(12)
C60 C61 H61 119.5
C62 C61 H61 119.5
C63 C62 C61 118.7(11)
C63 C62 H62 120.6
C61 C62 H62 120.6
C62 C63 C64 122.1(12)
C62 C63 H63 119.0
C64 C63 H63 119.0
C59 C64 C63 121.0(12)
C59 C64 H64 119.5
C63 C64 H64 119.5
O13 C65 H65A 109.5
O13 C65 H65B 109.5
H65A C65 H65B 109.5
O13 C65 H65C 109.5
H65A C65 H65C 109.5
H65B C65 H65C 109.5
O14 N20 O15 122.2(9)
O14 N20 O16 119.6(9)
O15 N20 O16 118.2(9)
C66 O17 H17O 108.9
O17 C66 H66A 109.5
O17 C66 H66B 109.5
H66A C66 H66B 109.5
O17 C66 H66C 109.5
H66A C66 H66C 109.5
H66B C66 H66C 109.5
C67 O18 H18O 109.3
O18 C67 H67A 109.5
O18 C67 H67B 109.5
H67A C67 H67B 109.5
O18 C67 H67C 109.5
H67A C67 H67C 109.5
H67B C67 H67C 109.5

loop_
_geom_bond_atom_site_label_1
_geom_bond_atom_site_label_2
_geom_bond_distance
Cu1 O7 1.930(6)
Cu1 N1 1.940(7)
Cu1 O2 1.951(6)
Cu1 O1 1.990(6)
Cu1 O13 2.233(7)
Cu1 Cu2 3.209(3)
Cu1 Cu3 3.381(2)
Cu1 Cu4 3.897(2)
Cu2 O5 1.886(6)
Cu2 N2 1.941(7)
Cu2 O4 1.971(5)
Cu2 O2 2.009(6)
Cu2 O3 2.376(6)
Cu2 O7 2.548(6)
Cu2 Cu3 3.217(3)
Cu2 Cu4 3.359(3)
Cu3 N3 1.925(7)
Cu3 O7 1.936(6)
Cu3 O8 1.947(6)
Cu3 O11 1.975(6)
Cu3 O12 2.422(6)
Cu3 O4 2.466(6)
Cu3 Cu4 3.150(2)
Cu3 Cu5 3.345(3)
Cu4 N4 1.933(7)
Cu4 O4 1.948(6)
Cu4 O11 1.969(6)
Cu4 O10 1.975(6)
Cu4 N5 2.299(8)
Cu4 Cu5 3.438(3)
Cu5 N8 1.946(8)
Cu5 N5 1.955(8)
Cu5 N11 2.000(8)
Cu5 O8 2.009(6)
Cu5 O9 2.288(7)
Cu5 Cu6 3.092(2)
Cu6 N17 1.943(9)
Cu6 N14 1.987(9)
Cu6 N11 1.995(8)
Cu6 N8 1.998(8)
O1 C10 1.438(10)
O1 H1O 0.8498
O2 C2 1.308(11)
O3 C3 1.381(11)
O3 C8 1.444(12)
O4 C26 1.401(10)
O5 C18 1.330(10)
O6 C19 1.354(11)
O6 C24 1.403(12)
O7 C42 1.422(10)
O8 C34 1.359(10)
O9 C35 1.386(12)
O9 C40 1.435(11)
O10 C58 1.424(11)
O10 H10O 0.8500
O11 C50 1.308(9)
O12 C51 1.400(10)
O12 C56 1.435(10)
O13 C65 1.409(9)
O13 H13O 0.8499
N1 C7 1.302(11)
N1 C9 1.488(11)
N2 C23 1.264(11)
N2 C25 1.474(11)
N3 C39 1.305(11)
N3 C41 1.474(11)
N4 C55 1.291(11)
N4 C57 1.488(11)
N5 N6 1.222(10)
N6 N7 1.127(10)
N8 N9 1.192(12)
N9 N10 1.135(15)
N11 N12 1.203(12)
N12 N13 1.160(12)
N14 N15 1.189(14)
N15 N16 1.133(14)
N17 N18 1.135(12)
N18 N19 1.117(16)
C1 C6 1.417(13)
C1 C2 1.417(12)
C1 C7 1.422(12)
C2 C3 1.419(12)
C3 C4 1.364(13)
C4 C5 1.410(13)
C4 H4 0.9500
C5 C6 1.367(13)
C5 H5 0.9500
C6 H6 0.9500
C7 H7 0.9500
C8 H8A 0.9800
C8 H8B 0.9800
C8 H8C 0.9800
C9 C11 1.490(13)
C9 C10 1.509(13)
C9 H9 1.0000
C10 H10A 0.9900
C10 H10B 0.9900
C11 C12 1.372(14)
C11 C16 1.390(15)
C12 C13 1.358(15)
C12 H12 0.9500
C13 C14 1.370(18)
C13 H13 0.9500
C14 C15 1.404(18)
C14 H14 0.9500
C15 C16 1.389(14)
C15 H15 0.9500
C16 H16 0.9500
C17 C18 1.386(13)
C17 C22 1.399(13)
C17 C23 1.441(12)
C18 C19 1.406(13)
C19 C20 1.368(14)
C20 C21 1.386(14)
C20 H20 0.9500
C21 C22 1.389(15)
C21 H21 0.9500
C22 H22 0.9500
C23 H23 0.9500
C24 H24A 0.9800
C24 H24B 0.9800
C24 H24C 0.9800
C25 C27 1.507(12)
C25 C26 1.557(12)
C25 H25 1.0000
C26 H26A 0.9900
C26 H26B 0.9900
C27 C28 1.365(14)
C27 C32 1.379(14)
C28 C29 1.374(15)
C28 H28 0.9500
C29 C30 1.395(18)
C29 H29 0.9500
C30 C31 1.392(16)
C30 H30 0.9500
C31 C32 1.389(13)
C31 H31 0.9500
C32 H32 0.9500
C33 C34 1.397(13)
C33 C38 1.411(12)
C33 C39 1.446(14)
C34 C35 1.386(13)
C35 C36 1.338(13)
C36 C37 1.423(17)
C36 H36 0.9500
C37 C38 1.389(15)
C37 H37 0.9500
C38 H38 0.9500
C39 H39 0.9500
C40 H40A 0.9800
C40 H40B 0.9800
C40 H40C 0.9800
C41 C43 1.480(12)
C41 C42 1.537(12)
C41 H41 1.0000
C42 H42A 0.9900
C42 H42B 0.9900
C43 C48 1.374(13)
C43 C44 1.378(14)
C44 C45 1.368(16)
C44 H44 0.9500
C45 C46 1.381(19)
C45 H45 0.9500
C46 C47 1.340(16)
C46 H46 0.9500
C47 C48 1.381(14)
C47 H47 0.9500
C48 H48 0.9500
C49 C54 1.412(12)
C49 C55 1.421(12)
C49 C50 1.422(12)
C50 C51 1.373(12)
C51 C52 1.396(13)
C52 C53 1.353(13)
C52 H52 0.9500
C53 C54 1.369(13)
C53 H53 0.9500
C54 H54 0.9500
C55 H55 0.9500
C56 H56A 0.9800
C56 H56B 0.9800
C56 H56C 0.9800
C57 C59 1.535(13)
C57 C58 1.536(12)
C57 H57 1.0000
C58 H58A 0.9900
C58 H58B 0.9900
C59 C64 1.347(14)
C59 C60 1.402(13)
C60 C61 1.364(16)
C60 H60 0.9500
C61 C62 1.37(2)
C61 H61 0.9500
C62 C63 1.306(19)
C62 H62 0.9500
C63 C64 1.377(15)
C63 H63 0.9500
C64 H64 0.9500
C65 H65A 0.9800
C65 H65B 0.9800
C65 H65C 0.9800
N20 O14 1.210(11)
N20 O15 1.231(11)
N20 O16 1.277(10)
O17 C66 1.457(9)
O17 H17O 0.8500
C66 H66A 0.9800
C66 H66B 0.9800
C66 H66C 0.9800
O18 C67 1.406(15)
O18 H18O 0.8499
C67 H67A 0.9800
C67 H67B 0.9800
C67 H67C 0.9800
O1W O1W' 1.12(2)

loop_
_geom_hbond_atom_site_label_D
_geom_hbond_atom_site_label_H
_geom_hbond_atom_site_label_A
_geom_hbond_distance_DH
_geom_hbond_distance_HA
_geom_hbond_distance_DA
_geom_hbond_angle_DHA
_geom_hbond_site_symmetry_A
O1 H1O O16 0.85 1.90 2.602(9) 139.1 3
O10 H10O O18 0.85 1.88 2.571(9) 137.1 .
O13 H13O O5 0.85 1.97 2.746(9) 151.4 .
O18 H18O N14 0.85 2.06 2.904(13) 174.3 2_565

loop_
_geom_torsion_atom_site_label_1
_geom_torsion_atom_site_label_2
_geom_torsion_atom_site_label_3
_geom_torsion_atom_site_label_4
_geom_torsion
O7 Cu1 Cu2 O5 -99.0(3)
N1 Cu1 Cu2 O5 104.8(4)
O2 Cu1 Cu2 O5 103.8(4)
O1 Cu1 Cu2 O5 -81.8(4)
O13 Cu1 Cu2 O5 2.6(3)
Cu3 Cu1 Cu2 O5 -133.8(2)
Cu4 Cu1 Cu2 O5 164.8(2)
O7 Cu1 Cu2 N2 -11.6(5)
N1 Cu1 Cu2 N2 -167.8(5)
O2 Cu1 Cu2 N2 -168.8(5)
O1 Cu1 Cu2 N2 5.6(6)
O13 Cu1 Cu2 N2 90.0(5)
Cu3 Cu1 Cu2 N2 -46.4(4)
Cu4 Cu1 Cu2 N2 -107.8(4)
O7 Cu1 Cu2 O4 74.8(3)
N1 Cu1 Cu2 O4 -81.4(3)
O2 Cu1 Cu2 O4 -82.4(3)
O1 Cu1 Cu2 O4 92.0(4)
O13 Cu1 Cu2 O4 176.4(3)
Cu3 Cu1 Cu2 O4 39.99(17)
Cu4 Cu1 Cu2 O4 -21.40(17)
O7 Cu1 Cu2 O2 157.2(4)
N1 Cu1 Cu2 O2 1.0(4)
O1 Cu1 Cu2 O2 174.4(5)
O13 Cu1 Cu2 O2 -101.2(4)
Cu3 Cu1 Cu2 O2 122.4(3)
Cu4 Cu1 Cu2 O2 61.0(3)
O7 Cu1 Cu2 O3 168.2(3)
N1 Cu1 Cu2 O3 12.0(3)
O2 Cu1 Cu2 O3 11.0(3)
O1 Cu1 Cu2 O3 -174.6(4)
O13 Cu1 Cu2 O3 -90.2(3)
Cu3 Cu1 Cu2 O3 133.40(17)
Cu4 Cu1 Cu2 O3 72.00(17)
N1 Cu1 Cu2 O7 -156.2(4)
O2 Cu1 Cu2 O7 -157.2(4)
O1 Cu1 Cu2 O7 17.3(4)
O13 Cu1 Cu2 O7 101.6(3)
Cu3 Cu1 Cu2 O7 -34.8(2)
Cu4 Cu1 Cu2 O7 -96.2(2)
O7 Cu1 Cu2 Cu3 34.8(2)
N1 Cu1 Cu2 Cu3 -121.4(3)
O2 Cu1 Cu2 Cu3 -122.4(3)
O1 Cu1 Cu2 Cu3 52.1(4)
O13 Cu1 Cu2 Cu3 136.43(19)
Cu4 Cu1 Cu2 Cu3 -61.40(3)
O7 Cu1 Cu2 Cu4 96.2(2)
N1 Cu1 Cu2 Cu4 -60.0(3)
O2 Cu1 Cu2 Cu4 -61.0(3)
O1 Cu1 Cu2 Cu4 113.4(4)
O13 Cu1 Cu2 Cu4 -162.18(19)
Cu3 Cu1 Cu2 Cu4 61.40(3)
O5 Cu2 Cu3 N3 -56.7(3)
N2 Cu2 Cu3 N3 40.3(3)
O4 Cu2 Cu3 N3 119.4(3)
O2 Cu2 Cu3 N3 -146.6(3)
O3 Cu2 Cu3 N3 155.0(3)
O7 Cu2 Cu3 N3 -82.5(3)
Cu1 Cu2 Cu3 N3 -117.3(2)
Cu4 Cu2 Cu3 N3 156.9(2)
O5 Cu2 Cu3 O7 25.8(3)
N2 Cu2 Cu3 O7 122.9(3)
O4 Cu2 Cu3 O7 -158.1(3)
O2 Cu2 Cu3 O7 -64.1(3)
O3 Cu2 Cu3 O7 -122.5(3)
Cu1 Cu2 Cu3 O7 -34.8(2)
Cu4 Cu2 Cu3 O7 -120.6(2)
O5 Cu2 Cu3 O8 -151.9(3)
N2 Cu2 Cu3 O8 -54.9(3)
O4 Cu2 Cu3 O8 24.2(3)
O2 Cu2 Cu3 O8 118.2(3)
O3 Cu2 Cu3 O8 59.8(3)
O7 Cu2 Cu3 O8 -177.7(3)
Cu1 Cu2 Cu3 O8 147.5(2)
Cu4 Cu2 Cu3 O8 61.7(2)
O5 Cu2 Cu3 O11 118.7(3)
N2 Cu2 Cu3 O11 -144.3(3)
O4 Cu2 Cu3 O11 -65.2(3)
O2 Cu2 Cu3 O11 28.8(2)
O3 Cu2 Cu3 O11 -29.6(3)
O7 Cu2 Cu3 O11 92.9(3)
Cu1 Cu2 Cu3 O11 58.12(17)
Cu4 Cu2 Cu3 O11 -27.70(17)
O5 Cu2 Cu3 O12 57.0(3)
N2 Cu2 Cu3 O12 154.1(3)
O4 Cu2 Cu3 O12 -126.9(3)
O2 Cu2 Cu3 O12 -32.9(3)
O3 Cu2 Cu3 O12 -91.3(3)
O7 Cu2 Cu3 O12 31.2(3)
Cu1 Cu2 Cu3 O12 -3.6(2)
Cu4 Cu2 Cu3 O12 -89.4(2)
O5 Cu2 Cu3 O4 -176.1(3)
N2 Cu2 Cu3 O4 -79.0(3)
O2 Cu2 Cu3 O4 94.0(3)
O3 Cu2 Cu3 O4 35.6(3)
O7 Cu2 Cu3 O4 158.1(3)
Cu1 Cu2 Cu3 O4 123.3(2)
Cu4 Cu2 Cu3 O4 37.5(2)
O5 Cu2 Cu3 Cu4 146.4(2)
N2 Cu2 Cu3 Cu4 -116.6(2)
O4 Cu2 Cu3 Cu4 -37.5(2)
O2 Cu2 Cu3 Cu4 56.53(18)
O3 Cu2 Cu3 Cu4 -1.9(2)
O7 Cu2 Cu3 Cu4 120.6(2)
Cu1 Cu2 Cu3 Cu4 85.82(4)
O5 Cu2 Cu3 Cu5 168.2(2)
N2 Cu2 Cu3 Cu5 -94.8(2)
O4 Cu2 Cu3 Cu5 -15.8(2)
O2 Cu2 Cu3 Cu5 78.26(18)
O3 Cu2 Cu3 Cu5 19.8(2)
O7 Cu2 Cu3 Cu5 142.3(2)
Cu1 Cu2 Cu3 Cu5 107.56(5)
Cu4 Cu2 Cu3 Cu5 21.74(5)
O5 Cu2 Cu3 Cu1 60.6(2)
N2 Cu2 Cu3 Cu1 157.6(2)
O4 Cu2 Cu3 Cu1 -123.3(2)
O2 Cu2 Cu3 Cu1 -29.29(18)
O3 Cu2 Cu3 Cu1 -87.7(2)
O7 Cu2 Cu3 Cu1 34.8(2)
Cu4 Cu2 Cu3 Cu1 -85.82(4)
O7 Cu1 Cu3 N3 5.6(4)
N1 Cu1 Cu3 N3 -169.2(4)
O2 Cu1 Cu3 N3 104.9(3)
O1 Cu1 Cu3 N3 -80.5(3)
O13 Cu1 Cu3 N3 19.7(3)
Cu2 Cu1 Cu3 N3 74.4(2)
Cu4 Cu1 Cu3 N3 143.4(2)
N1 Cu1 Cu3 O7 -174.8(5)
O2 Cu1 Cu3 O7 99.3(4)
O1 Cu1 Cu3 O7 -86.1(4)
O13 Cu1 Cu3 O7 14.1(4)
Cu2 Cu1 Cu3 O7 68.8(4)
Cu4 Cu1 Cu3 O7 137.8(4)
O7 Cu1 Cu3 O8 -172.7(5)
N1 Cu1 Cu3 O8 12.5(5)
O2 Cu1 Cu3 O8 -73.4(4)
O1 Cu1 Cu3 O8 101.2(4)
O13 Cu1 Cu3 O8 -158.6(5)
Cu2 Cu1 Cu3 O8 -103.9(4)
Cu4 Cu1 Cu3 O8 -34.9(4)
O7 Cu1 Cu3 O11 -176.2(4)
N1 Cu1 Cu3 O11 9.0(3)
O2 Cu1 Cu3 O11 -76.9(2)
O1 Cu1 Cu3 O11 97.7(3)
O13 Cu1 Cu3 O11 -162.1(3)
Cu2 Cu1 Cu3 O11 -107.45(19)
Cu4 Cu1 Cu3 O11 -38.41(18)
O7 Cu1 Cu3 O12 108.6(4)
N1 Cu1 Cu3 O12 -66.2(3)
O2 Cu1 Cu3 O12 -152.1(2)
O1 Cu1 Cu3 O12 22.5(2)
O13 Cu1 Cu3 O12 122.7(3)
Cu2 Cu1 Cu3 O12 177.42(15)
Cu4 Cu1 Cu3 O12 -113.55(15)
O7 Cu1 Cu3 O4 -99.9(4)
N1 Cu1 Cu3 O4 85.4(3)
O2 Cu1 Cu3 O4 -0.6(2)
O1 Cu1 Cu3 O4 174.1(2)
O13 Cu1 Cu3 O4 -85.8(3)
Cu2 Cu1 Cu3 O4 -31.07(13)
Cu4 Cu1 Cu3 O4 37.97(13)
O7 Cu1 Cu3 Cu4 -137.8(4)
N1 Cu1 Cu3 Cu4 47.4(3)
O2 Cu1 Cu3 Cu4 -38.53(18)
O1 Cu1 Cu3 Cu4 136.1(2)
O13 Cu1 Cu3 Cu4 -123.7(2)
Cu2 Cu1 Cu3 Cu4 -69.04(5)
O7 Cu1 Cu3 Cu2 -68.8(4)
N1 Cu1 Cu3 Cu2 116.4(3)
O2 Cu1 Cu3 Cu2 30.51(18)
O1 Cu1 Cu3 Cu2 -154.9(2)
O13 Cu1 Cu3 Cu2 -54.7(2)
Cu4 Cu1 Cu3 Cu2 69.04(5)
O7 Cu1 Cu3 Cu5 177.7(4)
N1 Cu1 Cu3 Cu5 2.9(3)
O2 Cu1 Cu3 Cu5 -83.03(18)
O1 Cu1 Cu3 Cu5 91.6(2)
O13 Cu1 Cu3 Cu5 -168.2(2)
Cu2 Cu1 Cu3 Cu5 -113.54(5)
Cu4 Cu1 Cu3 Cu5 -44.50(5)
N3 Cu3 Cu4 N4 -166.4(5)
O7 Cu3 Cu4 N4 -79.7(3)
O8 Cu3 Cu4 N4 104.1(3)
O11 Cu3 Cu4 N4 6.4(4)
O12 Cu3 Cu4 N4 9.0(3)
O4 Cu3 Cu4 N4 -160.0(3)
Cu2 Cu3 Cu4 N4 -122.9(3)
Cu5 Cu3 Cu4 N4 77.1(3)
Cu1 Cu3 Cu4 N4 -60.7(3)
N3 Cu3 Cu4 O4 -6.3(4)
O7 Cu3 Cu4 O4 80.3(3)
O8 Cu3 Cu4 O4 -95.9(3)
O11 Cu3 Cu4 O4 166.4(4)
O12 Cu3 Cu4 O4 169.1(3)
Cu2 Cu3 Cu4 O4 37.1(2)
Cu5 Cu3 Cu4 O4 -122.9(2)
Cu1 Cu3 Cu4 O4 99.4(2)
N3 Cu3 Cu4 O11 -172.7(5)
O7 Cu3 Cu4 O11 -86.1(3)
O8 Cu3 Cu4 O11 97.8(3)
O12 Cu3 Cu4 O11 2.7(3)
O4 Cu3 Cu4 O11 -166.4(4)
Cu2 Cu3 Cu4 O11 -129.3(3)
Cu5 Cu3 Cu4 O11 70.7(3)
Cu1 Cu3 Cu4 O11 -67.0(3)
N3 Cu3 Cu4 O10 5.1(5)
O7 Cu3 Cu4 O10 91.8(4)
O8 Cu3 Cu4 O10 -84.4(4)
O11 Cu3 Cu4 O10 177.8(5)
O12 Cu3 Cu4 O10 -179.5(4)
O4 Cu3 Cu4 O10 11.4(4)
Cu2 Cu3 Cu4 O10 48.5(4)
Cu5 Cu3 Cu4 O10 -111.5(4)
Cu1 Cu3 Cu4 O10 110.8(4)
N3 Cu3 Cu4 N5 97.2(4)
O7 Cu3 Cu4 N5 -176.1(3)
O8 Cu3 Cu4 N5 7.7(3)
O11 Cu3 Cu4 N5 -90.0(4)
O12 Cu3 Cu4 N5 -87.4(3)
O4 Cu3 Cu4 N5 103.6(3)
Cu2 Cu3 Cu4 N5 140.7(2)
Cu5 Cu3 Cu4 N5 -19.3(2)
Cu1 Cu3 Cu4 N5 -157.1(2)
N3 Cu3 Cu4 Cu2 -43.4(4)
O7 Cu3 Cu4 Cu2 43.21(18)
O8 Cu3 Cu4 Cu2 -132.96(18)
O11 Cu3 Cu4 Cu2 129.3(3)
O12 Cu3 Cu4 Cu2 131.96(16)
O4 Cu3 Cu4 Cu2 -37.1(2)
Cu5 Cu3 Cu4 Cu2 -160.01(5)
Cu1 Cu3 Cu4 Cu2 62.27(5)
N3 Cu3 Cu4 Cu5 116.6(4)
O7 Cu3 Cu4 Cu5 -156.78(18)
O8 Cu3 Cu4 Cu5 27.05(17)
O11 Cu3 Cu4 Cu5 -70.7(3)
O12 Cu3 Cu4 Cu5 -68.02(16)
O4 Cu3 Cu4 Cu5 122.9(2)
Cu2 Cu3 Cu4 Cu5 160.01(5)
Cu1 Cu3 Cu4 Cu5 -137.72(4)
N3 Cu3 Cu4 Cu1 -105.7(4)
O7 Cu3 Cu4 Cu1 -19.06(18)
O8 Cu3 Cu4 Cu1 164.77(17)
O11 Cu3 Cu4 Cu1 67.0(3)
O12 Cu3 Cu4 Cu1 69.69(16)
O4 Cu3 Cu4 Cu1 -99.4(2)
Cu2 Cu3 Cu4 Cu1 -62.27(5)
Cu5 Cu3 Cu4 Cu1 137.72(4)
O5 Cu2 Cu4 N4 13.0(5)
N2 Cu2 Cu4 N4 -166.2(4)
O4 Cu2 Cu4 N4 -178.3(4)
O2 Cu2 Cu4 N4 11.0(3)
O3 Cu2 Cu4 N4 -65.3(3)
O7 Cu2 Cu4 N4 84.3(3)
Cu1 Cu2 Cu4 N4 46.9(3)
Cu3 Cu2 Cu4 N4 116.0(3)
O5 Cu2 Cu4 O4 -168.7(6)
N2 Cu2 Cu4 O4 12.1(4)
O2 Cu2 Cu4 O4 -170.7(4)
O3 Cu2 Cu4 O4 113.0(4)
O7 Cu2 Cu4 O4 -97.4(4)
Cu1 Cu2 Cu4 O4 -134.8(3)
Cu3 Cu2 Cu4 O4 -65.6(3)
O5 Cu2 Cu4 O11 -75.1(5)
N2 Cu2 Cu4 O11 105.6(3)
O4 Cu2 Cu4 O11 93.6(4)
O2 Cu2 Cu4 O11 -77.2(3)
O3 Cu2 Cu4 O11 -153.4(2)
O7 Cu2 Cu4 O11 -3.8(2)
Cu1 Cu2 Cu4 O11 -41.24(17)
Cu3 Cu2 Cu4 O11 27.90(17)
O5 Cu2 Cu4 O10 100.7(5)
N2 Cu2 Cu4 O10 -78.5(3)
O4 Cu2 Cu4 O10 -90.6(4)
O2 Cu2 Cu4 O10 98.7(3)
O3 Cu2 Cu4 O10 22.4(2)
O7 Cu2 Cu4 O10 172.0(2)
Cu1 Cu2 Cu4 O10 134.6(2)
Cu3 Cu2 Cu4 O10 -156.2(2)
O5 Cu2 Cu4 N5 -159.1(5)
N2 Cu2 Cu4 N5 21.7(4)
O4 Cu2 Cu4 N5 9.6(4)
O2 Cu2 Cu4 N5 -161.1(3)
O3 Cu2 Cu4 N5 122.6(3)
O7 Cu2 Cu4 N5 -87.8(3)
Cu1 Cu2 Cu4 N5 -125.2(3)
Cu3 Cu2 Cu4 N5 -56.1(3)
O5 Cu2 Cu4 Cu3 -103.1(5)
N2 Cu2 Cu4 Cu3 77.7(2)
O4 Cu2 Cu4 Cu3 65.6(3)
O2 Cu2 Cu4 Cu3 -105.1(2)
O3 Cu2 Cu4 Cu3 178.65(15)
O7 Cu2 Cu4 Cu3 -31.74(13)
Cu1 Cu2 Cu4 Cu3 -69.14(3)
O5 Cu2 Cu4 Cu5 -122.6(5)
N2 Cu2 Cu4 Cu5 58.2(2)
O4 Cu2 Cu4 Cu5 46.1(3)
O2 Cu2 Cu4 Cu5 -124.6(2)
O3 Cu2 Cu4 Cu5 159.08(15)
O7 Cu2 Cu4 Cu5 -51.32(14)
Cu1 Cu2 Cu4 Cu5 -88.72(5)
Cu3 Cu2 Cu4 Cu5 -19.58(4)
O5 Cu2 Cu4 Cu1 -33.9(5)
N2 Cu2 Cu4 Cu1 146.9(2)
O4 Cu2 Cu4 Cu1 134.8(3)
O2 Cu2 Cu4 Cu1 -35.9(2)
O3 Cu2 Cu4 Cu1 -112.20(15)
O7 Cu2 Cu4 Cu1 37.40(13)
Cu3 Cu2 Cu4 Cu1 69.14(3)
O7 Cu1 Cu4 N4 157.0(3)
N1 Cu1 Cu4 N4 -10.0(3)
O2 Cu1 Cu4 N4 -101.6(3)
O1 Cu1 Cu4 N4 72.3(3)
O13 Cu1 Cu4 N4 -122.5(3)
Cu2 Cu1 Cu4 N4 -147.8(2)
Cu3 Cu1 Cu4 N4 137.2(2)
O7 Cu1 Cu4 O4 -32.9(3)
N1 Cu1 Cu4 O4 160.2(3)
O2 Cu1 Cu4 O4 68.5(3)
O1 Cu1 Cu4 O4 -117.6(3)
O13 Cu1 Cu4 O4 47.6(3)
Cu2 Cu1 Cu4 O4 22.27(18)
Cu3 Cu1 Cu4 O4 -52.73(18)
O7 Cu1 Cu4 O11 66.1(3)
N1 Cu1 Cu4 O11 -100.9(3)
O2 Cu1 Cu4 O11 167.4(3)
O1 Cu1 Cu4 O11 -18.6(3)
O13 Cu1 Cu4 O11 146.6(3)
Cu2 Cu1 Cu4 O11 121.2(2)
Cu3 Cu1 Cu4 O11 46.2(2)
O7 Cu1 Cu4 O10 -120.3(3)
N1 Cu1 Cu4 O10 72.7(3)
O2 Cu1 Cu4 O10 -18.9(3)
O1 Cu1 Cu4 O10 155.0(3)
O13 Cu1 Cu4 O10 -39.8(4)
Cu2 Cu1 Cu4 O10 -65.2(2)
Cu3 Cu1 Cu4 O10 -140.2(2)
O7 Cu1 Cu4 N5 55.6(4)
N1 Cu1 Cu4 N5 -111.4(4)
O2 Cu1 Cu4 N5 157.0(4)
O1 Cu1 Cu4 N5 -29.1(4)
O13 Cu1 Cu4 N5 136.1(4)
Cu2 Cu1 Cu4 N5 110.7(3)
Cu3 Cu1 Cu4 N5 35.7(3)
O7 Cu1 Cu4 Cu3 19.8(2)
N1 Cu1 Cu4 Cu3 -147.1(2)
O2 Cu1 Cu4 Cu3 121.2(2)
O1 Cu1 Cu4 Cu3 -64.9(2)
O13 Cu1 Cu4 Cu3 100.4(3)
Cu2 Cu1 Cu4 Cu3 75.00(5)
O7 Cu1 Cu4 Cu2 -55.2(2)
N1 Cu1 Cu4 Cu2 137.9(2)
O2 Cu1 Cu4 Cu2 46.2(2)
O1 Cu1 Cu4 Cu2 -139.9(2)
O13 Cu1 Cu4 Cu2 25.4(3)
Cu3 Cu1 Cu4 Cu2 -75.00(5)
O7 Cu1 Cu4 Cu5 57.4(2)
N1 Cu1 Cu4 Cu5 -109.6(2)
O2 Cu1 Cu4 Cu5 158.7(2)
O1 Cu1 Cu4 Cu5 -27.3(2)
O13 Cu1 Cu4 Cu5 137.9(3)
Cu2 Cu1 Cu4 Cu5 112.54(5)
Cu3 Cu1 Cu4 Cu5 37.53(5)
N3 Cu3 Cu5 N8 144.2(4)
O7 Cu3 Cu5 N8 -24.5(5)
O8 Cu3 Cu5 N8 161.4(5)
O11 Cu3 Cu5 N8 -33.1(4)
O12 Cu3 Cu5 N8 41.0(4)
O4 Cu3 Cu5 N8 -106.4(4)
Cu4 Cu3 Cu5 N8 -75.1(3)
Cu2 Cu3 Cu5 N8 -96.8(3)
Cu1 Cu3 Cu5 N8 -26.7(3)
N3 Cu3 Cu5 N5 -117.8(4)
O7 Cu3 Cu5 N5 73.5(4)
O8 Cu3 Cu5 N5 -100.6(4)
O11 Cu3 Cu5 N5 64.9(3)
O12 Cu3 Cu5 N5 139.0(3)
O4 Cu3 Cu5 N5 -8.4(3)
Cu4 Cu3 Cu5 N5 22.9(2)
Cu2 Cu3 Cu5 N5 1.2(2)
Cu1 Cu3 Cu5 N5 71.3(2)
N3 Cu3 Cu5 N11 71.4(4)
O7 Cu3 Cu5 N11 -97.3(4)
O8 Cu3 Cu5 N11 88.7(4)
O11 Cu3 Cu5 N11 -105.9(3)
O12 Cu3 Cu5 N11 -31.8(3)
O4 Cu3 Cu5 N11 -179.1(3)
Cu4 Cu3 Cu5 N11 -147.8(2)
Cu2 Cu3 Cu5 N11 -169.5(2)
Cu1 Cu3 Cu5 N11 -99.5(2)
N3 Cu3 Cu5 O8 -17.2(4)
O7 Cu3 Cu5 O8 174.1(5)
O11 Cu3 Cu5 O8 165.5(4)
O12 Cu3 Cu5 O8 -120.4(4)
O4 Cu3 Cu5 O8 92.2(4)
Cu4 Cu3 Cu5 O8 123.5(3)
Cu2 Cu3 Cu5 O8 101.8(3)
Cu1 Cu3 Cu5 O8 171.9(3)
N3 Cu3 Cu5 O9 -28.8(3)
O7 Cu3 Cu5 O9 162.5(4)
O8 Cu3 Cu5 O9 -11.6(4)
O11 Cu3 Cu5 O9 153.9(3)
O12 Cu3 Cu5 O9 -132.0(2)
O4 Cu3 Cu5 O9 80.6(2)
Cu4 Cu3 Cu5 O9 111.91(19)
Cu2 Cu3 Cu5 O9 90.2(2)
Cu1 Cu3 Cu5 O9 160.29(19)
N3 Cu3 Cu5 Cu6 106.2(3)
O7 Cu3 Cu5 Cu6 -62.5(4)
O8 Cu3 Cu5 Cu6 123.4(3)
O11 Cu3 Cu5 Cu6 -71.1(2)
O12 Cu3 Cu5 Cu6 2.99(15)
O4 Cu3 Cu5 Cu6 -144.40(13)
Cu4 Cu3 Cu5 Cu6 -113.10(6)
Cu2 Cu3 Cu5 Cu6 -134.81(5)
Cu1 Cu3 Cu5 Cu6 -64.72(8)
N3 Cu3 Cu5 Cu4 -140.7(3)
O7 Cu3 Cu5 Cu4 50.6(4)
O8 Cu3 Cu5 Cu4 -123.5(3)
O11 Cu3 Cu5 Cu4 41.98(19)
O12 Cu3 Cu5 Cu4 116.09(15)
O4 Cu3 Cu5 Cu4 -31.30(13)
Cu2 Cu3 Cu5 Cu4 -21.70(5)
Cu1 Cu3 Cu5 Cu4 48.38(5)
N4 Cu4 Cu5 N8 7.1(3)
O4 Cu4 Cu5 N8 178.1(3)
O11 Cu4 Cu5 N8 93.4(3)
O10 Cu4 Cu5 N8 -80.8(3)
N5 Cu4 Cu5 N8 -80.8(5)
Cu3 Cu4 Cu5 N8 136.9(3)
Cu2 Cu4 Cu5 N8 156.1(2)
Cu1 Cu4 Cu5 N8 101.5(3)
N4 Cu4 Cu5 N5 87.9(4)
O4 Cu4 Cu5 N5 -101.2(4)
O11 Cu4 Cu5 N5 174.1(4)
O10 Cu4 Cu5 N5 0.0(4)
Cu3 Cu4 Cu5 N5 -142.4(4)
Cu2 Cu4 Cu5 N5 -123.2(4)
Cu1 Cu4 Cu5 N5 -177.8(4)
N4 Cu4 Cu5 N11 -79.6(4)
O4 Cu4 Cu5 N11 91.3(4)
O11 Cu4 Cu5 N11 6.6(4)
O10 Cu4 Cu5 N11 -167.5(4)
N5 Cu4 Cu5 N11 -167.5(5)
Cu3 Cu4 Cu5 N11 50.1(3)
Cu2 Cu4 Cu5 N11 69.3(3)
Cu1 Cu4 Cu5 N11 14.7(3)
N4 Cu4 Cu5 O8 -156.6(3)
O4 Cu4 Cu5 O8 14.3(2)
O11 Cu4 Cu5 O8 -70.4(3)
O10 Cu4 Cu5 O8 115.5(3)
N5 Cu4 Cu5 O8 115.5(4)
Cu3 Cu4 Cu5 O8 -26.88(16)
Cu2 Cu4 Cu5 O8 -7.65(17)
Cu1 Cu4 Cu5 O8 -62.28(17)
N4 Cu4 Cu5 O9 139.0(3)
O4 Cu4 Cu5 O9 -50.0(3)
O11 Cu4 Cu5 O9 -134.7(3)
O10 Cu4 Cu5 O9 51.2(3)
N5 Cu4 Cu5 O9 51.2(4)
Cu3 Cu4 Cu5 O9 -91.2(2)
Cu2 Cu4 Cu5 O9 -72.0(2)
Cu1 Cu4 Cu5 O9 -126.6(2)
N4 Cu4 Cu5 Cu6 -32.3(2)
O4 Cu4 Cu5 Cu6 138.69(17)
O11 Cu4 Cu5 Cu6 54.0(2)
O10 Cu4 Cu5 Cu6 -120.1(2)
N5 Cu4 Cu5 Cu6 -120.1(4)
Cu3 Cu4 Cu5 Cu6 97.49(6)
Cu2 Cu4 Cu5 Cu6 116.72(5)
Cu1 Cu4 Cu5 Cu6 62.09(7)
N4 Cu4 Cu5 Cu3 -129.7(2)
O4 Cu4 Cu5 Cu3 41.20(17)
O11 Cu4 Cu5 Cu3 -43.47(19)
O10 Cu4 Cu5 Cu3 142.4(2)
N5 Cu4 Cu5 Cu3 142.4(4)
Cu2 Cu4 Cu5 Cu3 19.23(4)
Cu1 Cu4 Cu5 Cu3 -35.40(4)
N8 Cu5 Cu6 N17 -17.6(5)
N5 Cu5 Cu6 N17 10.3(5)
N11 Cu5 Cu6 N17 -175.3(5)
O8 Cu5 Cu6 N17 153.7(4)
O9 Cu5 Cu6 N17 -112.4(4)
Cu3 Cu5 Cu6 N17 120.6(4)
Cu4 Cu5 Cu6 N17 58.4(4)
N8 Cu5 Cu6 N14 179.2(6)
N5 Cu5 Cu6 N14 -152.9(5)
N11 Cu5 Cu6 N14 21.5(5)
O8 Cu5 Cu6 N14 -9.5(5)
O9 Cu5 Cu6 N14 84.4(5)
Cu3 Cu5 Cu6 N14 -42.6(4)
Cu4 Cu5 Cu6 N14 -104.7(4)
N8 Cu5 Cu6 N11 157.7(6)
N5 Cu5 Cu6 N11 -174.4(5)
O8 Cu5 Cu6 N11 -31.1(4)
O9 Cu5 Cu6 N11 62.8(4)
Cu3 Cu5 Cu6 N11 -64.2(4)
Cu4 Cu5 Cu6 N11 -126.3(4)
N5 Cu5 Cu6 N8 27.9(5)
N11 Cu5 Cu6 N8 -157.7(6)
O8 Cu5 Cu6 N8 171.3(4)
O9 Cu5 Cu6 N8 -94.8(4)
Cu3 Cu5 Cu6 N8 138.2(4)
Cu4 Cu5 Cu6 N8 76.0(4)
O7 Cu1 O1 C10 -179.5(6)
N1 Cu1 O1 C10 -18.3(6)
O2 Cu1 O1 C10 -51(3)
O13 Cu1 O1 C10 85.4(6)
Cu2 Cu1 O1 C10 166.8(5)
Cu3 Cu1 O1 C10 -150.3(6)
Cu4 Cu1 O1 C10 -105.0(6)
O7 Cu1 O2 C2 178.4(7)
N1 Cu1 O2 C2 17.1(7)
O1 Cu1 O2 C2 50(3)
O13 Cu1 O2 C2 -86.9(7)
Cu2 Cu1 O2 C2 -163.7(8)
Cu3 Cu1 O2 C2 149.7(7)
Cu4 Cu1 O2 C2 107.7(7)
O7 Cu1 O2 Cu2 -18.0(3)
N1 Cu1 O2 Cu2 -179.3(3)
O1 Cu1 O2 Cu2 -147(3)
O13 Cu1 O2 Cu2 76.7(3)
Cu3 Cu1 O2 Cu2 -46.7(2)
Cu4 Cu1 O2 Cu2 -88.7(3)
O5 Cu2 O2 C2 89.0(7)
N2 Cu2 O2 C2 -71(2)
O4 Cu2 O2 C2 -96.7(7)
O3 Cu2 O2 C2 -4.9(6)
O7 Cu2 O2 C2 178.4(7)
Cu1 Cu2 O2 C2 164.1(8)
Cu3 Cu2 O2 C2 -146.6(7)
Cu4 Cu2 O2 C2 -92.0(7)
O5 Cu2 O2 Cu1 -75.1(3)
N2 Cu2 O2 Cu1 125(2)
O4 Cu2 O2 Cu1 99.2(3)
O3 Cu2 O2 Cu1 -169.0(3)
O7 Cu2 O2 Cu1 14.3(2)
Cu3 Cu2 O2 Cu1 49.3(2)
Cu4 Cu2 O2 Cu1 103.9(3)
O5 Cu2 O3 C3 -89.5(5)
N2 Cu2 O3 C3 175.3(5)
O4 Cu2 O3 C3 91.3(5)
O2 Cu2 O3 C3 2.0(5)
O7 Cu2 O3 C3 7.2(7)
Cu1 Cu2 O3 C3 -4.6(5)
Cu3 Cu2 O3 C3 64.8(6)
Cu4 Cu2 O3 C3 63.2(5)
O5 Cu2 O3 C8 83.7(8)
N2 Cu2 O3 C8 -11.6(8)
O4 Cu2 O3 C8 -95.5(8)
O2 Cu2 O3 C8 175.2(8)
O7 Cu2 O3 C8 -179.6(7)
Cu1 Cu2 O3 C8 168.5(7)
Cu3 Cu2 O3 C8 -122.0(7)
Cu4 Cu2 O3 C8 -123.7(8)
N4 Cu4 O4 C26 -131.5(10)
O11 Cu4 O4 C26 139.3(7)
O10 Cu4 O4 C26 -42.7(7)
N5 Cu4 O4 C26 51.3(7)
Cu3 Cu4 O4 C26 131.2(7)
Cu2 Cu4 O4 C26 -136.1(8)
Cu5 Cu4 O4 C26 83.9(6)
Cu1 Cu4 O4 C26 -171.2(7)
N4 Cu4 O4 Cu2 4.6(12)
O11 Cu4 O4 Cu2 -84.5(3)
O10 Cu4 O4 Cu2 93.4(4)
N5 Cu4 O4 Cu2 -172.6(3)
Cu3 Cu4 O4 Cu2 -92.7(3)
Cu5 Cu4 O4 Cu2 -140.0(3)
Cu1 Cu4 O4 Cu2 -35.1(3)
N4 Cu4 O4 Cu3 97.3(10)
O11 Cu4 O4 Cu3 8.2(2)
O10 Cu4 O4 Cu3 -173.9(2)
N5 Cu4 O4 Cu3 -79.9(2)
Cu2 Cu4 O4 Cu3 92.7(3)
Cu5 Cu4 O4 Cu3 -47.29(14)
Cu1 Cu4 O4 Cu3 57.58(11)
O5 Cu2 O4 C26 -96(2)
N2 Cu2 O4 C26 -27.8(6)
O2 Cu2 O4 C26 149.1(6)
O3 Cu2 O4 C26 76.5(6)
O7 Cu2 O4 C26 -140.4(6)
Cu1 Cu2 O4 C26 -176.0(5)
Cu3 Cu2 O4 C26 -127.3(6)
Cu4 Cu2 O4 C26 141.1(7)
O5 Cu2 O4 Cu4 123(2)
N2 Cu2 O4 Cu4 -168.9(4)
O2 Cu2 O4 Cu4 8.0(3)
O3 Cu2 O4 Cu4 -64.6(3)
O7 Cu2 O4 Cu4 78.5(3)
Cu1 Cu2 O4 Cu4 42.9(3)
Cu3 Cu2 O4 Cu4 91.5(3)
O5 Cu2 O4 Cu3 31(2)
N2 Cu2 O4 Cu3 99.6(3)
O2 Cu2 O4 Cu3 -83.5(2)
O3 Cu2 O4 Cu3 -156.13(19)
O7 Cu2 O4 Cu3 -13.02(18)
Cu1 Cu2 O4 Cu3 -48.64(15)
Cu4 Cu2 O4 Cu3 -91.5(3)
N3 Cu3 O4 C26 47.9(6)
O7 Cu3 O4 C26 130.9(6)
O8 Cu3 O4 C26 -46.5(6)
O11 Cu3 O4 C26 -136.7(6)
O12 Cu3 O4 C26 -146.6(6)
Cu4 Cu3 O4 C26 -128.3(6)
Cu2 Cu3 O4 C26 113.7(6)
Cu5 Cu3 O4 C26 -79.3(6)
Cu1 Cu3 O4 C26 159.4(6)
N3 Cu3 O4 Cu4 176.2(3)
O7 Cu3 O4 Cu4 -100.8(2)
O8 Cu3 O4 Cu4 81.8(2)
O11 Cu3 O4 Cu4 -8.4(2)
O12 Cu3 O4 Cu4 -18.3(4)
Cu2 Cu3 O4 Cu4 -118.0(3)
Cu5 Cu3 O4 Cu4 48.96(16)
Cu1 Cu3 O4 Cu4 -72.29(16)
N3 Cu3 O4 Cu2 -65.8(3)
O7 Cu3 O4 Cu2 17.2(2)
O8 Cu3 O4 Cu2 -160.2(2)
O11 Cu3 O4 Cu2 109.6(3)
O12 Cu3 O4 Cu2 99.7(3)
Cu4 Cu3 O4 Cu2 118.0(3)
Cu5 Cu3 O4 Cu2 166.97(17)
Cu1 Cu3 O4 Cu2 45.72(15)
N2 Cu2 O5 C18 2.4(8)
O4 Cu2 O5 C18 70(3)
O2 Cu2 O5 C18 -175.2(7)
O3 Cu2 O5 C18 -102.4(7)
O7 Cu2 O5 C18 114.3(7)
Cu1 Cu2 O5 C18 150.7(7)
Cu3 Cu2 O5 C18 99.1(7)
Cu4 Cu2 O5 C18 -176.9(5)
N1 Cu1 O7 C42 -133.2(8)
O2 Cu1 O7 C42 137.1(6)
O1 Cu1 O7 C42 -47.1(7)
O13 Cu1 O7 C42 46.6(6)
Cu2 Cu1 O7 C42 123.7(7)
Cu3 Cu1 O7 C42 -145.2(8)
Cu4 Cu1 O7 C42 -177.9(6)
N1 Cu1 O7 Cu3 12.0(11)
O2 Cu1 O7 Cu3 -77.7(4)
O1 Cu1 O7 Cu3 98.1(4)
O13 Cu1 O7 Cu3 -168.2(4)
Cu2 Cu1 O7 Cu3 -91.0(3)
Cu4 Cu1 O7 Cu3 -32.7(3)
N1 Cu1 O7 Cu2 103.1(8)
O2 Cu1 O7 Cu2 13.4(2)
O1 Cu1 O7 Cu2 -170.9(2)
O13 Cu1 O7 Cu2 -77.1(2)
Cu3 Cu1 O7 Cu2 91.0(3)
Cu4 Cu1 O7 Cu2 58.33(11)
N3 Cu3 O7 C42 -26.3(5)
O8 Cu3 O7 C42 -91(4)
O11 Cu3 O7 C42 151.9(5)
O12 Cu3 O7 C42 81.0(5)
O4 Cu3 O7 C42 -133.7(5)
Cu4 Cu3 O7 C42 -171.3(5)
Cu2 Cu3 O7 C42 -120.5(6)
Cu5 Cu3 O7 C42 144.6(4)
Cu1 Cu3 O7 C42 148.5(7)
N3 Cu3 O7 Cu1 -174.8(4)
O8 Cu3 O7 Cu1 120(4)
O11 Cu3 O7 Cu1 3.4(4)
O12 Cu3 O7 Cu1 -67.5(3)
O4 Cu3 O7 Cu1 77.8(3)
Cu4 Cu3 O7 Cu1 40.2(3)
Cu2 Cu3 O7 Cu1 91.0(3)
Cu5 Cu3 O7 Cu1 -3.9(6)
N3 Cu3 O7 Cu2 94.2(3)
O8 Cu3 O7 Cu2 29(4)
O11 Cu3 O7 Cu2 -87.6(2)
O12 Cu3 O7 Cu2 -158.5(2)
O4 Cu3 O7 Cu2 -13.21(18)
Cu4 Cu3 O7 Cu2 -50.78(15)
Cu5 Cu3 O7 Cu2 -94.9(3)
Cu1 Cu3 O7 Cu2 -91.0(3)
O5 Cu2 O7 C42 -46.3(6)
N2 Cu2 O7 C42 48.1(6)
O4 Cu2 O7 C42 129.4(6)
O2 Cu2 O7 C42 -139.1(6)
O3 Cu2 O7 C42 -144.3(5)
Cu1 Cu2 O7 C42 -125.3(6)
Cu3 Cu2 O7 C42 112.7(6)
Cu4 Cu2 O7 C42 160.0(5)
O5 Cu2 O7 Cu1 79.1(3)
N2 Cu2 O7 Cu1 173.5(3)
O4 Cu2 O7 Cu1 -105.3(2)
O2 Cu2 O7 Cu1 -13.7(2)
O3 Cu2 O7 Cu1 -19.0(4)
Cu3 Cu2 O7 Cu1 -122.0(3)
Cu4 Cu2 O7 Cu1 -74.66(17)
O5 Cu2 O7 Cu3 -159.0(3)
N2 Cu2 O7 Cu3 -64.6(3)
O4 Cu2 O7 Cu3 16.7(2)
O2 Cu2 O7 Cu3 108.2(3)
O3 Cu2 O7 Cu3 103.0(4)
Cu1 Cu2 O7 Cu3 122.0(3)
Cu4 Cu2 O7 Cu3 47.31(16)
N3 Cu3 O8 C34 -11.3(7)
O7 Cu3 O8 C34 53(4)
O11 Cu3 O8 C34 170.3(7)
O12 Cu3 O8 C34 -118.9(6)
O4 Cu3 O8 C34 95.8(7)
Cu4 Cu3 O8 C34 133.8(7)
Cu2 Cu3 O8 C34 81.3(7)
Cu5 Cu3 O8 C34 -177.4(9)
Cu1 Cu3 O8 C34 167.1(5)
N3 Cu3 O8 Cu5 166.2(3)
O7 Cu3 O8 Cu5 -129(4)
O11 Cu3 O8 Cu5 -12.3(3)
O12 Cu3 O8 Cu5 58.6(3)
O4 Cu3 O8 Cu5 -86.7(3)
Cu4 Cu3 O8 Cu5 -48.8(3)
Cu2 Cu3 O8 Cu5 -101.3(3)
Cu1 Cu3 O8 Cu5 -15.4(6)
N8 Cu5 O8 C34 124.7(11)
N5 Cu5 O8 C34 -102.1(6)
N11 Cu5 O8 C34 85.1(6)
O9 Cu5 O8 C34 -13.9(6)
Cu6 Cu5 O8 C34 104.2(6)
Cu3 Cu5 O8 C34 177.6(8)
Cu4 Cu5 O8 C34 -137.3(6)
N8 Cu5 O8 Cu3 -52.9(12)
N5 Cu5 O8 Cu3 80.3(4)
N11 Cu5 O8 Cu3 -92.5(4)
O9 Cu5 O8 Cu3 168.4(4)
Cu6 Cu5 O8 Cu3 -73.4(4)
Cu4 Cu5 O8 Cu3 45.0(3)
N8 Cu5 O9 C35 -156.2(6)
N5 Cu5 O9 C35 107.0(6)
N11 Cu5 O9 C35 -76.8(6)
O8 Cu5 O9 C35 12.2(6)
Cu6 Cu5 O9 C35 -111.6(6)
Cu3 Cu5 O9 C35 18.5(6)
Cu4 Cu5 O9 C35 77.2(6)
N8 Cu5 O9 C40 16.7(9)
N5 Cu5 O9 C40 -80.2(8)
N11 Cu5 O9 C40 96.1(8)
O8 Cu5 O9 C40 -174.9(8)
Cu6 Cu5 O9 C40 61.3(8)
Cu3 Cu5 O9 C40 -168.6(7)
Cu4 Cu5 O9 C40 -109.9(8)
N4 Cu4 O10 C58 -22.1(6)
O4 Cu4 O10 C58 173.6(6)
O11 Cu4 O10 C58 -31(3)
N5 Cu4 O10 C58 73.8(6)
Cu3 Cu4 O10 C58 164.6(5)
Cu2 Cu4 O10 C58 -155.0(6)
Cu5 Cu4 O10 C58 73.8(6)
Cu1 Cu4 O10 C58 -108.9(6)
N4 Cu4 O11 C50 5.9(7)
O4 Cu4 O11 C50 170.3(7)
O10 Cu4 O11 C50 14(3)
N5 Cu4 O11 C50 -90.3(7)
Cu3 Cu4 O11 C50 -179.1(8)
Cu2 Cu4 O11 C50 139.1(7)
Cu5 Cu4 O11 C50 -93.5(7)
Cu1 Cu4 O11 C50 96.7(7)
N4 Cu4 O11 Cu3 -175.1(3)
O4 Cu4 O11 Cu3 -10.6(3)
O10 Cu4 O11 Cu3 -167(3)
N5 Cu4 O11 Cu3 88.8(3)
Cu2 Cu4 O11 Cu3 -41.8(2)
Cu5 Cu4 O11 Cu3 85.6(3)
Cu1 Cu4 O11 Cu3 -84.2(3)
N3 Cu3 O11 C50 -62(4)
O7 Cu3 O11 C50 -84.6(7)
O8 Cu3 O11 C50 98.8(7)
O12 Cu3 O11 C50 1.8(6)
O4 Cu3 O11 C50 -172.2(7)
Cu4 Cu3 O11 C50 179.1(8)
Cu2 Cu3 O11 C50 -137.0(6)
Cu5 Cu3 O11 C50 91.0(6)
Cu1 Cu3 O11 C50 -82.8(6)
N3 Cu3 O11 Cu4 119(3)
O7 Cu3 O11 Cu4 96.2(3)
O8 Cu3 O11 Cu4 -80.3(3)
O12 Cu3 O11 Cu4 -177.3(3)
O4 Cu3 O11 Cu4 8.7(2)
Cu2 Cu3 O11 Cu4 43.9(2)
Cu5 Cu3 O11 Cu4 -88.1(3)
Cu1 Cu3 O11 Cu4 98.1(3)
N3 Cu3 O12 C51 175.2(5)
O7 Cu3 O12 C51 92.5(5)
O8 Cu3 O12 C51 -88.0(5)
O11 Cu3 O12 C51 -0.3(5)
O4 Cu3 O12 C51 9.8(7)
Cu4 Cu3 O12 C51 -2.0(5)
Cu2 Cu3 O12 C51 68.3(5)
Cu5 Cu3 O12 C51 -59.9(5)
Cu1 Cu3 O12 C51 65.2(5)
N3 Cu3 O12 C56 3.2(7)
O7 Cu3 O12 C56 -79.5(7)
O8 Cu3 O12 C56 100.0(7)
O11 Cu3 O12 C56 -172.3(7)
O4 Cu3 O12 C56 -162.2(6)
Cu4 Cu3 O12 C56 -174.0(6)
Cu2 Cu3 O12 C56 -103.7(7)
Cu5 Cu3 O12 C56 128.1(7)
Cu1 Cu3 O12 C56 -106.8(7)
O7 Cu1 O13 C65 -173.3(11)
N1 Cu1 O13 C65 6.6(11)
O2 Cu1 O13 C65 99.8(11)
O1 Cu1 O13 C65 -76.5(11)
Cu2 Cu1 O13 C65 135.4(11)
Cu3 Cu1 O13 C65 179.9(10)
Cu4 Cu1 O13 C65 114.6(10)
O7 Cu1 N1 C7 -97.6(11)
O2 Cu1 N1 C7 -8.8(8)
O1 Cu1 N1 C7 174.1(8)
O13 Cu1 N1 C7 82.6(8)
Cu2 Cu1 N1 C7 -9.4(9)
Cu3 Cu1 N1 C7 -89.7(8)
Cu4 Cu1 N1 C7 -54.9(7)
O7 Cu1 N1 C9 78.5(11)
O2 Cu1 N1 C9 167.2(6)
O1 Cu1 N1 C9 -9.9(6)
O13 Cu1 N1 C9 -101.3(6)
Cu2 Cu1 N1 C9 166.7(5)
Cu3 Cu1 N1 C9 86.4(6)
Cu4 Cu1 N1 C9 121.1(6)
O5 Cu2 N2 C23 0.9(8)
O4 Cu2 N2 C23 -173.3(8)
O2 Cu2 N2 C23 161(2)
O3 Cu2 N2 C23 96.6(8)
O7 Cu2 N2 C23 -91.1(8)
Cu1 Cu2 N2 C23 -83.6(9)
Cu3 Cu2 N2 C23 -124.1(8)
Cu4 Cu2 N2 C23 -179.4(7)
O5 Cu2 N2 C25 174.3(6)
O4 Cu2 N2 C25 0.2(6)
O2 Cu2 N2 C25 -26(3)
O3 Cu2 N2 C25 -90.0(6)
O7 Cu2 N2 C25 82.3(6)
Cu1 Cu2 N2 C25 89.8(7)
Cu3 Cu2 N2 C25 49.3(6)
Cu4 Cu2 N2 C25 -6.0(6)
O7 Cu3 N3 C39 -172.9(7)
O8 Cu3 N3 C39 3.6(7)
O11 Cu3 N3 C39 164(3)
O12 Cu3 N3 C39 101.9(7)
O4 Cu3 N3 C39 -86.8(7)
Cu4 Cu3 N3 C39 -82.7(8)
Cu2 Cu3 N3 C39 -120.7(7)
Cu5 Cu3 N3 C39 12.9(8)
Cu1 Cu3 N3 C39 -175.6(6)
O7 Cu3 N3 C41 1.0(6)
O8 Cu3 N3 C41 177.5(6)
O11 Cu3 N3 C41 -22(4)
O12 Cu3 N3 C41 -84.2(6)
O4 Cu3 N3 C41 87.2(6)
Cu4 Cu3 N3 C41 91.3(6)
Cu2 Cu3 N3 C41 53.2(6)
Cu5 Cu3 N3 C41 -173.2(5)
Cu1 Cu3 N3 C41 -1.7(6)
O4 Cu4 N4 C55 -94.7(12)
O11 Cu4 N4 C55 -6.1(7)
O10 Cu4 N4 C55 174.7(8)
N5 Cu4 N4 C55 82.6(7)
Cu3 Cu4 N4 C55 -9.9(9)
Cu2 Cu4 N4 C55 -91.4(8)
Cu5 Cu4 N4 C55 49.5(7)
Cu1 Cu4 N4 C55 -56.3(7)
O4 Cu4 N4 C57 82.4(11)
O11 Cu4 N4 C57 171.0(6)
O10 Cu4 N4 C57 -8.3(6)
N5 Cu4 N4 C57 -100.3(6)
Cu3 Cu4 N4 C57 167.2(4)
Cu2 Cu4 N4 C57 85.7(6)
Cu5 Cu4 N4 C57 -133.4(5)
Cu1 Cu4 N4 C57 120.8(5)
N8 Cu5 N5 N6 -111.1(8)
N11 Cu5 N5 N6 -150.5(18)
O8 Cu5 N5 N6 80.4(7)
O9 Cu5 N5 N6 5.8(7)
Cu6 Cu5 N5 N6 -128.3(6)
Cu3 Cu5 N5 N6 111.6(7)
Cu4 Cu5 N5 N6 141.7(9)
N8 Cu5 N5 Cu4 107.1(4)
N11 Cu5 N5 Cu4 68(2)
O8 Cu5 N5 Cu4 -61.4(3)
O9 Cu5 N5 Cu4 -135.9(3)
Cu6 Cu5 N5 Cu4 89.9(4)
Cu3 Cu5 N5 Cu4 -30.1(3)
N4 Cu4 N5 N6 119.6(7)
O4 Cu4 N5 N6 -61.2(7)
O11 Cu4 N5 N6 -148.7(7)
O10 Cu4 N5 N6 36.1(7)
Cu3 Cu4 N5 N6 -111.6(7)
Cu2 Cu4 N5 N6 -66.2(8)
Cu5 Cu4 N5 N6 -143.9(9)
Cu1 Cu4 N5 N6 -140.7(6)
N4 Cu4 N5 Cu5 -96.6(4)
O4 Cu4 N5 Cu5 82.7(4)
O11 Cu4 N5 Cu5 -4.8(3)
O10 Cu4 N5 Cu5 180.0(4)
Cu3 Cu4 N5 Cu5 32.2(3)
Cu2 Cu4 N5 Cu5 77.7(4)
Cu1 Cu4 N5 Cu5 3.2(5)
Cu5 N5 N6 N7 -133(47)
Cu4 N5 N6 N7 5(47)
N5 Cu5 N8 N9 -2.5(11)
N11 Cu5 N8 N9 171.4(11)
O8 Cu5 N8 N9 130.5(12)
O9 Cu5 N8 N9 -95.1(10)
Cu6 Cu5 N8 N9 157.1(12)
Cu3 Cu5 N8 N9 92.5(10)
Cu4 Cu5 N8 N9 36.8(10)
N5 Cu5 N8 Cu6 -159.6(4)
N11 Cu5 N8 Cu6 14.3(4)
O8 Cu5 N8 Cu6 -26.6(13)
O9 Cu5 N8 Cu6 107.8(4)
Cu3 Cu5 N8 Cu6 -64.6(5)
Cu4 Cu5 N8 Cu6 -120.3(3)
N17 Cu6 N8 N9 8.2(9)
N14 Cu6 N8 N9 -171(8)
N11 Cu6 N8 N9 -172.7(10)
Cu5 Cu6 N8 N9 -158.3(11)
N17 Cu6 N8 Cu5 166.5(4)
N14 Cu6 N8 Cu5 -12(9)
N11 Cu6 N8 Cu5 -14.4(4)
Cu5 N8 N9 N10 127(13)
Cu6 N8 N9 N10 -80(13)
N17 Cu6 N11 N12 -176.9(16)
N14 Cu6 N11 N12 -1.2(11)
N8 Cu6 N11 N12 178.8(11)
Cu5 Cu6 N11 N12 164.8(13)
N17 Cu6 N11 Cu5 18(2)
N14 Cu6 N11 Cu5 -166.0(4)
N8 Cu6 N11 Cu5 13.9(3)
N8 Cu5 N11 N12 178.2(9)
N5 Cu5 N11 N12 -141.4(18)
O8 Cu5 N11 N12 -12.1(8)
O9 Cu5 N11 N12 62.6(8)
Cu6 Cu5 N11 N12 -167.6(10)
Cu3 Cu5 N11 N12 -43.8(8)
Cu4 Cu5 N11 N12 -83.0(8)
N8 Cu5 N11 Cu6 -14.2(4)
N5 Cu5 N11 Cu6 26(2)
O8 Cu5 N11 Cu6 155.5(3)
O9 Cu5 N11 Cu6 -129.8(3)
Cu3 Cu5 N11 Cu6 123.8(3)
Cu4 Cu5 N11 Cu6 84.6(4)
Cu6 N11 N12 N13 178(100)
Cu5 N11 N12 N13 -20(36)
N17 Cu6 N14 N15 -177.5(9)
N11 Cu6 N14 N15 3.3(9)
N8 Cu6 N14 N15 1(9)
Cu5 Cu6 N14 N15 -10.5(11)
Cu6 N14 N15 N16 155(13)
N14 Cu6 N17 N18 30.0(10)
N11 Cu6 N17 N18 -154.2(16)
N8 Cu6 N17 N18 -150.0(10)
Cu5 Cu6 N17 N18 -139.3(9)
Cu6 N17 N18 N19 145(18)
Cu1 O2 C2 C1 -16.2(13)
Cu2 O2 C2 C1 -177.5(7)
Cu1 O2 C2 C3 168.4(6)
Cu2 O2 C2 C3 7.1(12)
C6 C1 C2 O2 -175.0(8)
C7 C1 C2 O2 2.3(15)
C6 C1 C2 C3 0.5(13)
C7 C1 C2 C3 177.8(8)
C8 O3 C3 C4 6.7(13)
Cu2 O3 C3 C4 -179.3(7)
C8 O3 C3 C2 -173.5(8)
Cu2 O3 C3 C2 0.5(9)
O2 C2 C3 C4 175.4(8)
C1 C2 C3 C4 -0.3(14)
O2 C2 C3 O3 -4.4(12)
C1 C2 C3 O3 179.9(8)
O3 C3 C4 C5 -179.8(8)
C2 C3 C4 C5 0.4(14)
C3 C4 C5 C6 -0.8(14)
C4 C5 C6 C1 1.0(14)
C2 C1 C6 C5 -0.9(14)
C7 C1 C6 C5 -178.4(9)
C9 N1 C7 C1 -176.3(8)
Cu1 N1 C7 C1 -0.4(13)
C6 C1 C7 N1 -175.9(8)
C2 C1 C7 N1 6.7(15)
C7 N1 C9 C11 -24.9(12)
Cu1 N1 C9 C11 158.7(7)
C7 N1 C9 C10 -150.0(8)
Cu1 N1 C9 C10 33.7(9)
Cu1 O1 C10 C9 41.9(9)
N1 C9 C10 O1 -47.8(9)
C11 C9 C10 O1 -176.2(8)
N1 C9 C11 C12 122.5(10)
C10 C9 C11 C12 -116.3(10)
N1 C9 C11 C16 -61.0(12)
C10 C9 C11 C16 60.2(12)
C16 C11 C12 C13 0.9(15)
C9 C11 C12 C13 177.4(10)
C11 C12 C13 C14 -1.1(18)
C12 C13 C14 C15 1.4(18)
C13 C14 C15 C16 -1.4(17)
C14 C15 C16 C11 1.3(17)
C12 C11 C16 C15 -1.0(15)
C9 C11 C16 C15 -177.6(10)
Cu2 O5 C18 C17 -3.9(13)
Cu2 O5 C18 C19 176.1(6)
C22 C17 C18 O5 -179.1(9)
C23 C17 C18 O5 1.8(15)
C22 C17 C18 C19 0.9(14)
C23 C17 C18 C19 -178.2(8)
C24 O6 C19 C20 5.2(14)
C24 O6 C19 C18 -176.4(9)
O5 C18 C19 O6 0.2(12)
C17 C18 C19 O6 -179.8(8)
O5 C18 C19 C20 178.7(9)
C17 C18 C19 C20 -1.3(14)
O6 C19 C20 C21 -178.7(10)
C18 C19 C20 C21 3.0(15)
C19 C20 C21 C22 -4.2(16)
C20 C21 C22 C17 3.7(17)
C18 C17 C22 C21 -2.2(16)
C23 C17 C22 C21 177.0(9)
C25 N2 C23 C17 -175.9(8)
Cu2 N2 C23 C17 -3.0(13)
C18 C17 C23 N2 1.9(15)
C22 C17 C23 N2 -177.3(9)
C23 N2 C25 C27 -36.7(12)
Cu2 N2 C25 C27 149.5(6)
C23 N2 C25 C26 -162.2(8)
Cu2 N2 C25 C26 24.1(8)
Cu4 O4 C26 C25 -171.9(5)
Cu2 O4 C26 C25 48.2(8)
Cu3 O4 C26 C25 -57.6(9)
N2 C25 C26 O4 -46.9(9)
C27 C25 C26 O4 -173.7(7)
N2 C25 C27 C28 134.5(9)
C26 C25 C27 C28 -104.7(10)
N2 C25 C27 C32 -47.2(12)
C26 C25 C27 C32 73.7(12)
C32 C27 C28 C29 2.8(15)
C25 C27 C28 C29 -178.8(10)
C27 C28 C29 C30 -1.1(18)
C28 C29 C30 C31 0.2(18)
C29 C30 C31 C32 -1.2(17)
C28 C27 C32 C31 -3.8(16)
C25 C27 C32 C31 177.8(9)
C30 C31 C32 C27 3.0(17)
Cu3 O8 C34 C35 -168.2(7)
Cu5 O8 C34 C35 14.4(11)
Cu3 O8 C34 C33 12.6(12)
Cu5 O8 C34 C33 -164.8(7)
C38 C33 C34 O8 -177.7(8)
C39 C33 C34 O8 -3.9(15)
C38 C33 C34 C35 3.1(14)
C39 C33 C34 C35 176.9(9)
O8 C34 C35 C36 175.9(9)
C33 C34 C35 C36 -4.9(15)
O8 C34 C35 O9 -2.2(13)
C33 C34 C35 O9 177.1(8)
C40 O9 C35 C36 -0.7(14)
Cu5 O9 C35 C36 173.0(8)
C40 O9 C35 C34 177.4(9)
Cu5 O9 C35 C34 -8.9(10)
C34 C35 C36 C37 3.5(16)
O9 C35 C36 C37 -178.6(10)
C35 C36 C37 C38 -0.4(17)
C36 C37 C38 C33 -1.3(17)
C34 C33 C38 C37 -0.1(15)
C39 C33 C38 C37 -174.6(10)
C41 N3 C39 C33 -170.7(8)
Cu3 N3 C39 C33 2.9(13)
C34 C33 C39 N3 -4.5(15)
C38 C33 C39 N3 169.6(9)
C39 N3 C41 C43 -36.4(11)
Cu3 N3 C41 C43 149.3(6)
C39 N3 C41 C42 -163.9(8)
Cu3 N3 C41 C42 21.8(8)
Cu1 O7 C42 C41 -165.8(5)
Cu3 O7 C42 C41 45.1(8)
Cu2 O7 C42 C41 -56.7(8)
N3 C41 C42 O7 -42.5(9)
C43 C41 C42 O7 -168.8(7)
N3 C41 C43 C48 -58.0(12)
C42 C41 C43 C48 63.8(12)
N3 C41 C43 C44 121.3(10)
C42 C41 C43 C44 -116.9(10)
C48 C43 C44 C45 2.1(17)
C41 C43 C44 C45 -177.3(11)
C43 C44 C45 C46 -1(2)
C44 C45 C46 C47 -1(2)
C45 C46 C47 C48 1.4(19)
C44 C43 C48 C47 -1.9(16)
C41 C43 C48 C47 177.4(10)
C46 C47 C48 C43 0.2(18)
Cu4 O11 C50 C51 175.8(6)
Cu3 O11 C50 C51 -3.2(11)
Cu4 O11 C50 C49 -1.7(11)
Cu3 O11 C50 C49 179.4(6)
C54 C49 C50 O11 178.5(8)
C55 C49 C50 O11 -4.9(13)
C54 C49 C50 C51 1.0(12)
C55 C49 C50 C51 177.6(8)
O11 C50 C51 C52 -179.8(8)
C49 C50 C51 C52 -2.2(13)
O11 C50 C51 O12 2.4(11)
C49 C50 C51 O12 180.0(7)
C56 O12 C51 C50 172.4(7)
Cu3 O12 C51 C50 -0.9(8)
C56 O12 C51 C52 -5.4(12)
Cu3 O12 C51 C52 -178.7(7)
C50 C51 C52 C53 4.7(13)
O12 C51 C52 C53 -177.8(8)
C51 C52 C53 C54 -6.0(14)
C52 C53 C54 C49 5.0(14)
C55 C49 C54 C53 -179.3(8)
C50 C49 C54 C53 -2.4(13)
C57 N4 C55 C49 -174.7(8)
Cu4 N4 C55 C49 2.2(13)
C54 C49 C55 N4 -178.6(8)
C50 C49 C55 N4 4.7(14)
C55 N4 C57 C59 -26.7(11)
Cu4 N4 C57 C59 156.0(6)
C55 N4 C57 C58 -148.8(8)
Cu4 N4 C57 C58 33.9(8)
Cu4 O10 C58 C57 45.6(9)
N4 C57 C58 O10 -50.4(9)
C59 C57 C58 O10 -173.8(8)
N4 C57 C59 C64 -65.0(12)
C58 C57 C59 C64 53.4(13)
N4 C57 C59 C60 113.9(10)
C58 C57 C59 C60 -127.8(9)
C64 C59 C60 C61 2.2(15)
C57 C59 C60 C61 -176.7(9)
C59 C60 C61 C62 -2.8(16)
C60 C61 C62 C63 0.4(18)
C61 C62 C63 C64 2.4(19)
C60 C59 C64 C63 0.5(17)
C57 C59 C64 C63 179.4(11)
C62 C63 C64 C59 -3(2)
